data_1565669
loop_
_publ_author_name
'M\"unzfeld, Luca'
'Sun, Xiaofei'
'Schlittenhardt, S\"oren'
'Schoo, Christoph'
'Hauser, Adrian'
'Gillhuber, Sebastian'
'Weigend, Florian'
'Ruben, Mario'
'Roesky, Peter W.'

_publ_section_title
;
 Introduction of plumbole to f-element chemistry
;
_journal_issue 4
_journal_name_full 'Chemical Science'
_journal_page_first 945
_journal_page_last 954
_journal_paper_doi 10.1039/D1SC03805B
_journal_volume 13
_journal_year 2022
_chemical_formula_moiety 'C54 H88 Er Pb Si4, 2(C8 H16 Li0.5 O4)'
_chemical_formula_sum 'C73.5 H124 Er Li O8 Pb Si4'
_chemical_formula_weight 1629.47
_space_group_crystal_system triclinic
_space_group_IT_number 2
_space_group_name_Hall '-P 1'
_space_group_name_H-M_alt 'P -1'
_atom_sites_solution_hydrogens geom
_atom_sites_solution_primary dual
_audit_creation_date 2020-12-03
_audit_creation_method
;
Olex2 1.2-alpha
(compiled 2018.07.26 svn.r3523 for OlexSys, GUI svn.r5532)
;
_audit_update_record
;
2021-03-02 deposited with the CCDC.	2021-11-29 downloaded from the CCDC.
;
_cell_angle_alpha 90.114(7)
_cell_angle_beta 99.276(5)
_cell_angle_gamma 109.783(8)
_cell_formula_units_Z 2
_cell_length_a 13.1318(10)
_cell_length_b 13.3996(16)
_cell_length_c 24.0543(14)
_cell_measurement_reflns_used 70235
_cell_measurement_temperature 100
_cell_measurement_theta_max 30.31
_cell_measurement_theta_min 1.88
_cell_volume 3923.4(6)
_computing_cell_refinement
;
X-Area Recipe 1.33.0.0 (STOE, 2015)
;
_computing_data_collection 'X-Area Pilatus3_SV 1.31.150.0 (STOE, 2018)'
_computing_data_reduction 'X-Area Integrate 1.73.1.0 (STOE, 2018) X-Area LANA 1.73.2.0 (STOE, 2018)'
_computing_molecular_graphics 'Olex2 (Dolomanov et al., 2009)'
_computing_publication_material 'Olex2 (Dolomanov et al., 2009)'
_computing_structure_refinement 'ShelXL (Sheldrick, 2015)'
_computing_structure_solution 'ShelXT (Sheldrick, 2015)'
_diffrn_ambient_temperature 100.0
_diffrn_detector Pilatus200K
_diffrn_detector_area_resol_mean 5.81
_diffrn_detector_type 'DECTRIS PILATUS 200K'
_diffrn_measured_fraction_theta_full 0.998
_diffrn_measured_fraction_theta_max 0.838
_diffrn_measurement_details
;
 1290 frames, detector distance = 60 mm
;
_diffrn_measurement_device 'Eulerian 4-circle diffractometer'
_diffrn_measurement_device_type StadiVari
_diffrn_measurement_method 'rotation method, \w scans'
_diffrn_radiation_collimation '0.5 mm diameter, monocapillary'
_diffrn_radiation_monochromator 'plane graphite'
_diffrn_radiation_polarisn_norm 0
_diffrn_radiation_probe x-ray
_diffrn_radiation_type MoK\a
_diffrn_radiation_wavelength 0.71073
_diffrn_reflns_av_R_equivalents 0.0208
_diffrn_reflns_av_unetI/netI 0.0356
_diffrn_reflns_Laue_measured_fraction_full 0.998
_diffrn_reflns_Laue_measured_fraction_max 0.838
_diffrn_reflns_limit_h_max 17
_diffrn_reflns_limit_h_min -17
_diffrn_reflns_limit_k_max 18
_diffrn_reflns_limit_k_min -18
_diffrn_reflns_limit_l_max 34
_diffrn_reflns_limit_l_min -33
_diffrn_reflns_number 46121
_diffrn_reflns_point_group_measured_fraction_full 0.998
_diffrn_reflns_point_group_measured_fraction_max 0.838
_diffrn_reflns_theta_full 25.242
_diffrn_reflns_theta_max 30.336
_diffrn_reflns_theta_min 1.878
_diffrn_source 'Mo GeniX 3D HF'
_diffrn_source_current 1.000
_diffrn_source_power 0.050
_diffrn_source_voltage 50
_exptl_absorpt_coefficient_mu 3.315
_exptl_absorpt_correction_T_max 0.7611
_exptl_absorpt_correction_T_min 0.3924
_exptl_absorpt_correction_type multi-scan
_exptl_absorpt_process_details
;
STOE X-Red32, absorption correction by Gaussian integration, analogous to
P. Coppens, "The Evaluation of Absorption and Extinction in Single-Crystal
Structure Analysis", published in: F. R. Ahmed (Editor), "Crystallographic
Computing", Munksgaard, Copenhagen (1970), 255 - 270.
Afterwards scaling of reflection intensities was performed within STOE LANA.
J. Koziskova, F. Hahn, J. Richter, J. Kozisek, "Comparison of different
absorption corrections on the model structure of tetrakis(\m~2~-acetato)-
diaqua-di-copper(II)", Acta Chimica Slovaca, vol. 9, no. 2, 2016, pp. 136 - 140.
;
_exptl_crystal_colour 'clear red'
_exptl_crystal_colour_lustre clear
_exptl_crystal_colour_primary red
_exptl_crystal_density_diffrn 1.379
_exptl_crystal_density_method 'not measured'
_exptl_crystal_description plate
_exptl_crystal_F_000 1676
_exptl_crystal_recrystallization_method 'The material was recrystallised from hot toluene by cooling to room temperature'
_exptl_crystal_size_max 0.203
_exptl_crystal_size_mid 0.146
_exptl_crystal_size_min 0.049
_refine_diff_density_max 0.951
_refine_diff_density_min -0.701
_refine_diff_density_rms 0.095
_refine_ls_extinction_method none
_refine_ls_goodness_of_fit_ref 1.043
_refine_ls_hydrogen_treatment constr
_refine_ls_matrix_type full
_refine_ls_number_parameters 935
_refine_ls_number_reflns 19762
_refine_ls_number_restraints 0
_refine_ls_restrained_S_all 1.043
_refine_ls_R_factor_all 0.0397
_refine_ls_R_factor_gt 0.0269
_refine_ls_shift/su_max 0.003
_refine_ls_shift/su_mean 0.000
_refine_ls_structure_factor_coef Fsqd
_refine_ls_weighting_details 'w=1/[\s^2^(Fo^2^)+(0.0308P)^2^+0.6012P] where P=(Fo^2^+2Fc^2^)/3'
_refine_ls_weighting_scheme calc
_refine_ls_wR_factor_gt 0.0576
_refine_ls_wR_factor_ref 0.0608
_reflns_Friedel_coverage 0.000
_reflns_number_gt 16136
_reflns_number_total 19762
_reflns_threshold_expression 'I > 2\s(I)'
_cod_data_source_file d1sc03805b2.cif
_cod_data_source_block lmmxf229_12-c-4
_cod_depositor_comments 'Adding full bibliography for 1565662--1565670.cif.'
_cod_original_formula_sum 'C73.50 H124 Er Li O8 Pb Si4'
_cod_database_code 1565669
_shelx_shelxl_version_number 2018/3
_shelx_space_group_comment
;
The symmetry employed for this shelxl refinement is uniquely defined
by the following loop, which should always be used as a source of
symmetry information in preference to the above space-group names.
They are only intended as comments.
;
_shelx_estimated_absorpt_t_max 0.854
_shelx_estimated_absorpt_t_min 0.553
_olex2_refinement_description
;
1. Fixed Uiso
 At 1.2 times of:
  All C(H) groups, All C(H,H) groups, All C(H,H,H,H) groups
 At 1.5 times of:
  All C(H,H,H) groups
2. Others
 Fixed Sof: O2B(0.5) O6A(0.5) O4B(0.5) H68A(0.5) H68B(0.5) H68C(0.5) H68D(0.5)
 H57C(0.5) H57D(0.5) H57A(0.5) H57B(0.5) H61C(0.5) H61D(0.5) H61A(0.5)
 H61B(0.5) O8A(0.5) H70A(0.5) H70B(0.5) H70C(0.5) H70D(0.5) O2A(0.5) O4A(0.5)
 H55A(0.5) H55B(0.5) H55C(0.5) H55D(0.5) O1A(0.5) O1B(0.5) O3A(0.5) H66C(0.5)
 H66D(0.5) H66A(0.5) H66B(0.5) O6B(0.5) O5A(0.5) O8B(0.5) O5B(0.5) O7A(0.5)
 C65A(0.5) H65A(0.5) H65B(0.5) C67B(0.5) H67A(0.5) H67B(0.5) C69B(0.5)
 H69A(0.5) H69B(0.5) C63A(0.5) H63A(0.5) H63B(0.5) C69A(0.5) H69C(0.5)
 H69D(0.5) C63B(0.5) H63C(0.5) H63D(0.5) O7B(0.5) C67A(0.5) H67C(0.5) H67D(0.5)
 C65B(0.5) H65C(0.5) H65D(0.5) H64C(0.5) H64D(0.5) H64A(0.5) H64B(0.5) O3B(0.5)
 C56A(0.5) H56A(0.5) H56B(0.5) C56B(0.5) H56C(0.5) H56D(0.5) C58A(0.5)
 H58A(0.5) H58B(0.5) C60B(0.5) H60A(0.5) H60B(0.5) C60A(0.5) H60C(0.5)
 H60D(0.5) C58B(0.5) H58C(0.5) H58D(0.5) H59A(0.5) H59B(0.5) H59C(0.5)
 H59D(0.5) C62A(0.5) H62A(0.5) H62B(0.5) C62B(0.5) H62C(0.5) H62D(0.5)
3.a Ternary CH refined with riding coordinates:
 C43(H43), C52(H52), C37(H37), C40(H40), C46(H46), C49(H49)
3.b Secondary CH2 refined with riding coordinates:
 C68A(H68A,H68B), C68A(H68C,H68D), C57(H57C,H57D), C57(H57A,H57B), C61(H61C,
 H61D), C61(H61A,H61B), C70A(H70A,H70B), C70A(H70C,H70D), C55(H55A,H55B),
 C55(H55C,H55D), C66A(H66C,H66D), C66A(H66A,H66B), C65A(H65A,H65B), C67B(H67A,
 H67B), C69B(H69A,H69B), C63A(H63A,H63B), C69A(H69C,H69D), C63B(H63C,H63D),
 C67A(H67C,H67D), C65B(H65C,H65D), C64A(H64C,H64D), C64A(H64A,H64B), C56A(H56A,
 H56B), C56B(H56C,H56D), C58A(H58A,H58B), C60B(H60A,H60B), C60A(H60C,H60D),
 C58B(H58C,H58D), C59(H59A,H59B), C59(H59C,H59D), C62A(H62A,H62B), C62B(H62C,
 H62D)
3.c Aromatic/amide H refined with riding coordinates:
 C36(H36), C33(H33), C32(H32), C30(H30), C6(H6), C9(H9), C31(H31), C10(H10),
 C8(H8), C16(H16), C15(H15), C13(H13), C7(H7), C14(H14), C12(H12), C35(H35)
3.d Idealised Me refined as rotating group:
 C26(H26A,H26B,H26C), C25(H25A,H25B,H25C), C21(H21A,H21B,H21C), C39(H39A,H39B,
 H39C), C38(H38A,H38B,H38C), C27(H27A,H27B,H27C), C53(H53A,H53B,H53C), C44(H44A,
 H44B,H44C), C42(H42A,H42B,H42C), C51(H51A,H51B,H51C), C19(H19A,H19B,H19C),
 C28(H28A,H28B,H28C), C41(H41A,H41B,H41C), C50(H50A,H50B,H50C), C48(H48A,H48B,
 H48C), C54(H54A,H54B,H54C), C22(H22A,H22B,H22C), C20(H20A,H20B,H20C), C18(H18A,
 H18B,H18C), C24(H24A,H24B,H24C), C47(H47A,H47B,H47C), C45(H45A,H45B,H45C)
;
_smtbx_masks_special_details
;
A solvent mask was calculated and 52 electrons were 
found in a volume of 165\%A^3 in 1 void. 
This is consistent with the presence of 
0.5[C7H8] per formula unit 
which account for 50.0 electrons.
;
_smtbx_masks_void_probe_radius 1.7
_smtbx_masks_void_truncation_radius 1.2
_olex2_diffrn_ambient_temperature_device 'Oxford Cryosystems'
_olex2_exptl_crystal_mounting_method 'The crystal was mounted on a MITIGEN holder in mineral oil'
_olex2_submission_special_instructions 'No special instructions were received'

loop_
_space_group_symop_operation_xyz
'x, y, z'
'-x, -y, -z'

loop_
_atom_site_label
_atom_site_type_symbol
_atom_site_fract_x
_atom_site_fract_y
_atom_site_fract_z
_atom_site_U_iso_or_equiv
_atom_site_adp_type
_atom_site_occupancy
_atom_site_site_symmetry_order
_atom_site_calc_flag
_atom_site_refinement_flags_posn
_atom_site_refinement_flags_adp
_atom_site_refinement_flags_occupancy
_atom_site_disorder_assembly
_atom_site_disorder_group
Pb1 Pb 0.53969(2) 0.69802(2) 0.79942(2) 0.01524(3) Uani 1 1 d . . . . .
Er1 Er 0.65059(2) 0.58268(2) 0.72598(2) 0.01277(3) Uani 1 1 d . . . . .
Si4 Si 0.79183(6) 0.34805(6) 0.66555(3) 0.02024(16) Uani 1 1 d . . . . .
Si1 Si 0.50191(6) 0.78662(6) 0.66259(3) 0.01516(14) Uani 1 1 d . . . . .
Si3 Si 0.94330(6) 0.78582(6) 0.84026(3) 0.02065(16) Uani 1 1 d . . . . .
Si2 Si 0.48764(7) 0.44612(6) 0.85051(3) 0.02125(16) Uani 1 1 d . . . . .
C36 C 0.8281(2) 0.5872(2) 0.78648(11) 0.0168(5) Uani 1 1 d . . . . .
H36 H 0.842536 0.573298 0.825130 0.020 Uiso 1 1 calc R . . . .
C33 C 0.7302(2) 0.5227(2) 0.64563(11) 0.0173(5) Uani 1 1 d . . . . .
H33 H 0.700051 0.478753 0.611788 0.021 Uiso 1 1 calc R . . . .
C32 C 0.7340(2) 0.6280(2) 0.63772(11) 0.0194(6) Uani 1 1 d . . . . .
H32 H 0.703448 0.637883 0.600444 0.023 Uiso 1 1 calc R . . . .
C1 C 0.4952(2) 0.67028(19) 0.70429(10) 0.0141(5) Uani 1 1 d . . . . .
C34 C 0.7601(2) 0.4655(2) 0.69155(11) 0.0163(5) Uani 1 1 d . . . . .
C3 C 0.4465(2) 0.48351(19) 0.72908(11) 0.0142(5) Uani 1 1 d . . . . .
C43 C 0.9523(2) 0.9295(2) 0.83281(14) 0.0301(7) Uani 1 1 d . . . . .
H43 H 0.969252 0.947119 0.794188 0.036 Uiso 1 1 calc R . . . .
C29 C 0.8445(2) 0.6963(2) 0.77912(11) 0.0178(5) Uani 1 1 d . . . . .
C5 C 0.3899(2) 0.52151(19) 0.62806(11) 0.0141(5) Uani 1 1 d . . . . .
C30 C 0.8203(2) 0.7494(2) 0.73037(12) 0.0191(6) Uani 1 1 d . . . . .
H30 H 0.841511 0.823757 0.738639 0.023 Uiso 1 1 calc R . . . .
C17 C 0.3882(2) 0.8438(2) 0.67029(11) 0.0180(5) Uani 1 1 d . . . . .
C52 C 0.8022(3) 0.2543(2) 0.72296(14) 0.0291(7) Uani 1 1 d . . . . .
H52 H 0.849792 0.300089 0.756703 0.035 Uiso 1 1 calc R . . . .
C6 C 0.2858(2) 0.5268(2) 0.60891(11) 0.0170(5) Uani 1 1 d . . . . .
H6 H 0.249221 0.549239 0.634792 0.020 Uiso 1 1 calc R . . . .
C9 C 0.3847(2) 0.4533(2) 0.53354(12) 0.0223(6) Uani 1 1 d . . . . .
H9 H 0.418494 0.426243 0.507958 0.027 Uiso 1 1 calc R . . . .
C26 C 0.3585(3) 0.4337(3) 0.93647(14) 0.0440(9) Uani 1 1 d . . . . .
H26A H 0.393622 0.510112 0.946335 0.066 Uiso 1 1 calc GR . . . .
H26B H 0.404338 0.395688 0.955949 0.066 Uiso 1 1 calc GR . . . .
H26C H 0.286174 0.408632 0.947992 0.066 Uiso 1 1 calc GR . . . .
C2 C 0.44536(19) 0.5591(2) 0.68762(11) 0.0137(5) Uani 1 1 d . . . . .
C11 C 0.3879(2) 0.3669(2) 0.71471(11) 0.0160(5) Uani 1 1 d . . . . .
C31 C 0.7731(2) 0.7217(2) 0.67294(12) 0.0192(6) Uani 1 1 d . . . . .
H31 H 0.766149 0.781048 0.653245 0.023 Uiso 1 1 calc R . . . .
C37 C 0.9175(2) 0.7377(2) 0.91256(12) 0.0246(6) Uani 1 1 d . . . . .
H37 H 0.890898 0.658270 0.908795 0.030 Uiso 1 1 calc R . . . .
C10 C 0.4371(2) 0.4815(2) 0.58919(11) 0.0195(6) Uani 1 1 d . . . . .
H10 H 0.506369 0.473497 0.601046 0.023 Uiso 1 1 calc R . . . .
C25 C 0.2813(3) 0.4802(3) 0.84341(15) 0.0394(8) Uani 1 1 d . . . . .
H25A H 0.322687 0.555570 0.853625 0.059 Uiso 1 1 calc GR . . . .
H25B H 0.209573 0.460949 0.855365 0.059 Uiso 1 1 calc GR . . . .
H25C H 0.270855 0.467164 0.802433 0.059 Uiso 1 1 calc GR . . . .
C8 C 0.2839(2) 0.4641(2) 0.51508(11) 0.0221(6) Uani 1 1 d . . . . .
H8 H 0.249235 0.446819 0.476763 0.027 Uiso 1 1 calc R . . . .
C16 C 0.4439(2) 0.2963(2) 0.71150(12) 0.0219(6) Uani 1 1 d . . . . .
H16 H 0.521524 0.322974 0.714519 0.026 Uiso 1 1 calc R . . . .
C15 C 0.3883(3) 0.1872(2) 0.70397(14) 0.0290(7) Uani 1 1 d . . . . .
H15 H 0.428130 0.140366 0.701516 0.035 Uiso 1 1 calc R . . . .
C40 C 1.0825(2) 0.7799(3) 0.83156(14) 0.0319(7) Uani 1 1 d . . . . .
H40 H 1.138159 0.827366 0.862464 0.038 Uiso 1 1 calc R . . . .
C21 C 0.6309(2) 0.9018(2) 0.68983(12) 0.0217(6) Uani 1 1 d . . . . .
H21A H 0.639392 0.911142 0.730938 0.033 Uiso 1 1 calc GR . . . .
H21B H 0.625903 0.966622 0.672681 0.033 Uiso 1 1 calc GR . . . .
H21C H 0.694473 0.887519 0.680043 0.033 Uiso 1 1 calc GR . . . .
C4 C 0.4975(2) 0.51977(19) 0.78609(11) 0.0153(5) Uani 1 1 d . . . . .
C39 C 0.8280(3) 0.7687(3) 0.93428(14) 0.0349(8) Uani 1 1 d . . . . .
H39A H 0.856032 0.844980 0.945099 0.052 Uiso 1 1 calc GR . . . .
H39B H 0.807566 0.728544 0.967166 0.052 Uiso 1 1 calc GR . . . .
H39C H 0.763424 0.752545 0.904456 0.052 Uiso 1 1 calc GR . . . .
C38 C 1.0210(3) 0.7726(3) 0.95861(14) 0.0391(8) Uani 1 1 d . . . . .
H38A H 1.076210 0.745899 0.947580 0.059 Uiso 1 1 calc GR . . . .
H38B H 1.001797 0.743768 0.994416 0.059 Uiso 1 1 calc GR . . . .
H38C H 1.050956 0.850367 0.963106 0.059 Uiso 1 1 calc GR . . . .
C46 C 0.6986(3) 0.2848(3) 0.59589(14) 0.0325(7) Uani 1 1 d . . . . .
H46 H 0.715102 0.341105 0.568145 0.039 Uiso 1 1 calc R . . . .
C27 C 0.5229(4) 0.3210(3) 0.85062(15) 0.0461(10) Uani 1 1 d . . . . .
H27A H 0.464441 0.265413 0.825908 0.069 Uiso 1 1 calc GR . . . .
H27B H 0.529994 0.297244 0.889108 0.069 Uiso 1 1 calc GR . . . .
H27C H 0.592452 0.335125 0.836887 0.069 Uiso 1 1 calc GR . . . .
C13 C 0.2196(2) 0.2165(2) 0.70229(15) 0.0347(8) Uani 1 1 d . . . . .
H13 H 0.142007 0.189404 0.699472 0.042 Uiso 1 1 calc R . . . .
C7 C 0.2343(2) 0.5004(2) 0.55321(11) 0.0207(6) Uani 1 1 d . . . . .
H7 H 0.164598 0.507217 0.541221 0.025 Uiso 1 1 calc R . . . .
C53 C 0.8600(3) 0.1769(3) 0.70990(16) 0.0401(9) Uani 1 1 d . . . . .
H53A H 0.811630 0.123052 0.680745 0.060 Uiso 1 1 calc GR . . . .
H53B H 0.876973 0.142220 0.744230 0.060 Uiso 1 1 calc GR . . . .
H53C H 0.928224 0.216128 0.696389 0.060 Uiso 1 1 calc GR . . . .
O2B O 0.6850(5) 1.0686(5) 0.9734(3) 0.0539(18) Uani 0.5 1 d . . . A 2
C44 C 1.0480(3) 1.0077(3) 0.87407(18) 0.0502(10) Uani 1 1 d . . . . .
H44A H 1.034364 0.995712 0.912803 0.075 Uiso 1 1 calc GR . . . .
H44B H 1.053906 1.080728 0.865476 0.075 Uiso 1 1 calc GR . . . .
H44C H 1.116546 0.996527 0.870243 0.075 Uiso 1 1 calc GR . . . .
C42 C 1.1143(3) 0.8228(4) 0.77570(16) 0.0518(11) Uani 1 1 d . . . . .
H42A H 1.186726 0.819527 0.772765 0.078 Uiso 1 1 calc GR . . . .
H42B H 1.116899 0.896648 0.774161 0.078 Uiso 1 1 calc GR . . . .
H42C H 1.059765 0.779665 0.744321 0.078 Uiso 1 1 calc GR . . . .
C14 C 0.2762(3) 0.1470(2) 0.70006(14) 0.0323(7) Uani 1 1 d . . . . .
H14 H 0.238230 0.072508 0.695887 0.039 Uiso 1 1 calc R . . . .
O6A O 1.0686(3) 0.9034(4) 0.57799(19) 0.0234(9) Uani 0.5 1 d . . . B 1
O4B O 0.3844(4) 0.8531(5) 0.9438(2) 0.0486(14) Uani 0.5 1 d . . . A 2
Li2 Li 1.000000 1.000000 0.500000 0.0329(18) Uani 1 2 d S T P . .
C68A C 0.7772(2) 0.8120(2) 0.44897(13) 0.0262(6) Uani 1 1 d . . . . .
H68A H 0.709760 0.787860 0.420029 0.031 Uiso 0.5 1 calc R . . B 1
H68B H 0.763816 0.770064 0.482539 0.031 Uiso 0.5 1 calc R . . B 1
H68C H 0.772896 0.767662 0.481956 0.031 Uiso 0.5 1 calc R . . B 2
H68D H 0.728499 0.767135 0.415821 0.031 Uiso 0.5 1 calc R . . B 2
C57 C 0.7188(3) 0.9873(3) 0.96418(17) 0.0480(10) Uani 1 1 d . . . . .
H57C H 0.797228 1.013158 0.960308 0.058 Uiso 0.5 1 calc R . . A 2
H57D H 0.674840 0.944118 0.929507 0.058 Uiso 0.5 1 calc R . . A 2
H57A H 0.693575 0.936070 0.930901 0.058 Uiso 0.5 1 calc R . . A 1
H57B H 0.795003 0.993658 0.980583 0.058 Uiso 0.5 1 calc R . . A 1
C61 C 0.3798(3) 0.8540(3) 0.88630(15) 0.0393(8) Uani 1 1 d . . . . .
H61C H 0.310721 0.801397 0.866039 0.047 Uiso 0.5 1 calc R . . A 2
H61D H 0.443220 0.840156 0.874954 0.047 Uiso 0.5 1 calc R . . A 2
H61A H 0.448502 0.853499 0.874556 0.047 Uiso 0.5 1 calc R . . A 1
H61B H 0.320230 0.833084 0.853019 0.047 Uiso 0.5 1 calc R . . A 1
C12 C 0.2747(2) 0.3253(2) 0.70861(13) 0.0253(6) Uani 1 1 d . . . . .
H12 H 0.234029 0.371977 0.708745 0.030 Uiso 1 1 calc R . . . .
C51 C 1.0210(3) 0.4617(3) 0.69934(16) 0.0433(9) Uani 1 1 d . . . . .
H51A H 1.004271 0.521945 0.713654 0.065 Uiso 1 1 calc GR . . . .
H51B H 1.094128 0.487336 0.688814 0.065 Uiso 1 1 calc GR . . . .
H51C H 1.019359 0.410955 0.728731 0.065 Uiso 1 1 calc GR . . . .
O8A O 0.8097(4) 0.9275(3) 0.46425(19) 0.0248(9) Uani 0.5 1 d . . . B 1
C19 C 0.2751(2) 0.7575(2) 0.66532(12) 0.0229(6) Uani 1 1 d . . . . .
H19A H 0.255333 0.719909 0.628038 0.034 Uiso 1 1 calc GR . . . .
H19B H 0.220473 0.790268 0.670125 0.034 Uiso 1 1 calc GR . . . .
H19C H 0.277080 0.707165 0.694601 0.034 Uiso 1 1 calc GR . . . .
C70A C 0.7901(2) 0.9316(2) 0.56128(13) 0.0261(6) Uani 1 1 d . . . . .
H70A H 0.749983 0.953105 0.587854 0.031 Uiso 0.5 1 calc R . . B 1
H70B H 0.778551 0.855055 0.564506 0.031 Uiso 0.5 1 calc R . . B 1
H70C H 0.771368 0.853598 0.561670 0.031 Uiso 0.5 1 calc R . . B 2
H70D H 0.728163 0.950171 0.571191 0.031 Uiso 0.5 1 calc R . . B 2
C28 C 0.5950(3) 0.5319(3) 0.90881(13) 0.0336(7) Uani 1 1 d . . . . .
H28A H 0.667555 0.550692 0.897755 0.050 Uiso 1 1 calc GR . . . .
H28B H 0.594311 0.492874 0.943247 0.050 Uiso 1 1 calc GR . . . .
H28C H 0.579237 0.596773 0.915811 0.050 Uiso 1 1 calc GR . . . .
C41 C 1.0907(3) 0.6683(3) 0.83702(17) 0.0422(9) Uani 1 1 d . . . . .
H41A H 1.037807 0.619623 0.806978 0.063 Uiso 1 1 calc GR . . . .
H41B H 1.074462 0.642693 0.873832 0.063 Uiso 1 1 calc GR . . . .
H41C H 1.165225 0.671629 0.833724 0.063 Uiso 1 1 calc GR . . . .
C50 C 0.9445(3) 0.4851(3) 0.60055(17) 0.0501(10) Uani 1 1 d . . . . .
H50A H 0.892099 0.449740 0.566639 0.075 Uiso 1 1 calc GR . . . .
H50B H 1.019241 0.508637 0.592045 0.075 Uiso 1 1 calc GR . . . .
H50C H 0.927843 0.546783 0.612877 0.075 Uiso 1 1 calc GR . . . .
C48 C 0.5767(3) 0.2511(3) 0.59527(15) 0.0369(8) Uani 1 1 d . . . . .
H48A H 0.553905 0.189558 0.618162 0.055 Uiso 1 1 calc GR . . . .
H48B H 0.537514 0.231941 0.556371 0.055 Uiso 1 1 calc GR . . . .
H48C H 0.559341 0.309845 0.610866 0.055 Uiso 1 1 calc GR . . . .
C49 C 0.9355(2) 0.4072(2) 0.64766(13) 0.0288(7) Uani 1 1 d . . . . .
H49 H 0.955655 0.346908 0.634121 0.035 Uiso 1 1 calc R . . . .
O2A O 0.6482(4) 0.9522(4) 1.00511(18) 0.0264(9) Uani 0.5 1 d . . . A 1
O4A O 0.3931(4) 0.9533(4) 0.9085(2) 0.0264(10) Uani 0.5 1 d . . . A 1
C23 C 0.3449(3) 0.4132(2) 0.87264(13) 0.0290(7) Uani 1 1 d . . . . .
C55 C 0.5281(4) 0.7780(3) 0.97455(16) 0.0493(10) Uani 1 1 d . . . . .
H55A H 0.542678 0.787044 0.935417 0.059 Uiso 0.5 1 calc R . . C 1
H55B H 0.510737 0.702016 0.982268 0.059 Uiso 0.5 1 calc R . . C 1
H55C H 0.542855 0.716973 0.992801 0.059 Uiso 0.5 1 calc R . . D 2
H55D H 0.555570 0.786646 0.938237 0.059 Uiso 0.5 1 calc R . . D 2
C54 C 0.6921(3) 0.1949(3) 0.74132(17) 0.0413(9) Uani 1 1 d . . . . .
H54A H 0.660349 0.246274 0.753156 0.062 Uiso 1 1 calc GR . . . .
H54B H 0.703775 0.151703 0.772912 0.062 Uiso 1 1 calc GR . . . .
H54C H 0.641708 0.148702 0.709624 0.062 Uiso 1 1 calc GR . . . .
C35 C 0.7957(2) 0.4940(2) 0.75073(11) 0.0173(5) Uani 1 1 d . . . . .
H35 H 0.798118 0.434382 0.771466 0.021 Uiso 1 1 calc R . . . .
C22 C 0.5000(2) 0.7656(2) 0.58476(12) 0.0235(6) Uani 1 1 d . . . . .
H22A H 0.553744 0.731942 0.579580 0.035 Uiso 1 1 calc GR . . . .
H22B H 0.518713 0.834267 0.567540 0.035 Uiso 1 1 calc GR . . . .
H22C H 0.426497 0.719581 0.566741 0.035 Uiso 1 1 calc GR . . . .
C20 C 0.3833(3) 0.9233(2) 0.62474(13) 0.0280(7) Uani 1 1 d . . . . .
H20A H 0.455737 0.978565 0.627332 0.042 Uiso 1 1 calc GR . . . .
H20B H 0.329174 0.956035 0.630536 0.042 Uiso 1 1 calc GR . . . .
H20C H 0.361955 0.885940 0.587341 0.042 Uiso 1 1 calc GR . . . .
C18 C 0.4125(2) 0.9033(2) 0.72842(12) 0.0222(6) Uani 1 1 d . . . . .
H18A H 0.417807 0.854596 0.758198 0.033 Uiso 1 1 calc GR . . . .
H18B H 0.353035 0.930262 0.732043 0.033 Uiso 1 1 calc GR . . . .
H18C H 0.482066 0.962905 0.732011 0.033 Uiso 1 1 calc GR . . . .
C24 C 0.2758(3) 0.2953(3) 0.85799(18) 0.0592(12) Uani 1 1 d . . . . .
H24A H 0.205339 0.279140 0.871069 0.089 Uiso 1 1 calc GR . . . .
H24B H 0.315419 0.250824 0.876533 0.089 Uiso 1 1 calc GR . . . .
H24C H 0.262612 0.280720 0.817019 0.089 Uiso 1 1 calc GR . . . .
C47 C 0.7263(3) 0.1920(3) 0.57185(17) 0.0538(11) Uani 1 1 d . . . . .
H47A H 0.805628 0.213906 0.572495 0.081 Uiso 1 1 calc GR . . . .
H47B H 0.687474 0.172560 0.532899 0.081 Uiso 1 1 calc GR . . . .
H47C H 0.703223 0.130746 0.594868 0.081 Uiso 1 1 calc GR . . . .
C45 C 0.8463(3) 0.9529(2) 0.83560(14) 0.0333(7) Uani 1 1 d . . . . .
H45A H 0.784568 0.900886 0.810712 0.050 Uiso 1 1 calc GR . . . .
H45B H 0.854621 1.024553 0.823416 0.050 Uiso 1 1 calc GR . . . .
H45C H 0.832114 0.948099 0.874453 0.050 Uiso 1 1 calc GR . . . .
Li1 Li 0.500000 1.000000 1.000000 0.0295(16) Uani 1 2 d S T P . .
O1A O 0.4392(4) 0.8104(4) 0.9809(2) 0.0296(11) Uani 0.5 1 d . . . A 1
O1B O 0.5785(5) 0.8714(5) 1.0100(2) 0.0459(15) Uani 0.5 1 d . . . A 2
O3A O 0.6037(4) 1.0968(4) 0.93204(19) 0.0313(10) Uani 0.5 1 d . . . A 1
C66A C 0.9822(3) 0.7532(3) 0.49964(17) 0.0414(9) Uani 1 1 d . . . . .
H66C H 0.921653 0.731382 0.521769 0.050 Uiso 0.5 1 calc R . . B 2
H66D H 1.016205 0.697484 0.500589 0.050 Uiso 0.5 1 calc R . . B 2
H66A H 1.003810 0.703786 0.477405 0.050 Uiso 0.5 1 calc R . . B 1
H66B H 0.913258 0.713242 0.513209 0.050 Uiso 0.5 1 calc R . . B 1
O6B O 1.0551(3) 0.8447(3) 0.51979(19) 0.0248(9) Uani 0.5 1 d . . . B 2
O5A O 0.9053(4) 0.9928(4) 0.5744(2) 0.0250(11) Uani 0.5 1 d . . . B 1
O8B O 0.8116(4) 0.9676(4) 0.5061(2) 0.0263(10) Uani 0.5 1 d . . . B 2
O5B O 0.9813(3) 0.9632(3) 0.58750(19) 0.0258(9) Uani 0.5 1 d . . . B 2
O7A O 0.9707(3) 0.8370(3) 0.46807(17) 0.0253(9) Uani 0.5 1 d . . . B 1
C65A C 1.0784(5) 0.8131(5) 0.5513(4) 0.0230(13) Uani 0.5 1 d . . . B 1
H65A H 1.081817 0.761311 0.580204 0.028 Uiso 0.5 1 calc R . . B 1
H65B H 1.149138 0.835762 0.537269 0.028 Uiso 0.5 1 calc R . . B 1
C67B C 0.9369(5) 0.7723(5) 0.4350(3) 0.0267(13) Uani 0.5 1 d . . . B 2
H67A H 0.998327 0.798734 0.413659 0.032 Uiso 0.5 1 calc R . . B 2
H67B H 0.883488 0.705358 0.415729 0.032 Uiso 0.5 1 calc R . . B 2
C69B C 0.7401(6) 0.9004(5) 0.4597(3) 0.0272(14) Uani 0.5 1 d . . . B 2
H69A H 0.739016 0.941781 0.425700 0.033 Uiso 0.5 1 calc R . . B 2
H69B H 0.664493 0.872531 0.468121 0.033 Uiso 0.5 1 calc R . . B 2
C63A C 0.9625(5) 0.9706(5) 0.6261(3) 0.0257(13) Uani 0.5 1 d . . . B 1
H63A H 0.915249 0.956018 0.655430 0.031 Uiso 0.5 1 calc R . . B 1
H63B H 1.029969 1.031848 0.639929 0.031 Uiso 0.5 1 calc R . . B 1
C69A C 0.7495(6) 0.9516(5) 0.5028(3) 0.0245(14) Uani 0.5 1 d . . . B 1
H69C H 0.670958 0.907619 0.492108 0.029 Uiso 0.5 1 calc R . . B 1
H69D H 0.755680 1.027170 0.500936 0.029 Uiso 0.5 1 calc R . . B 1
C63B C 0.8918(7) 0.9860(6) 0.6017(3) 0.0291(17) Uani 0.5 1 d . . . B 2
H63C H 0.907550 1.063694 0.601961 0.035 Uiso 0.5 1 calc R . . B 2
H63D H 0.881259 0.963203 0.640081 0.035 Uiso 0.5 1 calc R . . B 2
O7B O 0.8853(4) 0.8498(4) 0.4389(2) 0.0210(10) Uani 0.5 1 d . . . B 2
C67A C 0.8722(6) 0.8007(6) 0.4263(3) 0.0274(17) Uani 0.5 1 d . . . B 1
H67C H 0.855911 0.725246 0.414740 0.033 Uiso 0.5 1 calc R . . B 1
H67D H 0.883557 0.842589 0.392588 0.033 Uiso 0.5 1 calc R . . B 1
C65B C 1.0754(6) 0.8448(7) 0.5791(3) 0.0284(15) Uani 0.5 1 d . . . B 2
H65C H 1.149426 0.897263 0.592784 0.034 Uiso 0.5 1 calc R . . B 2
H65D H 1.077933 0.774063 0.589307 0.034 Uiso 0.5 1 calc R . . B 2
C64A C 0.9922(3) 0.8704(3) 0.61244(16) 0.0406(9) Uani 1 1 d . . . . .
H64C H 0.920850 0.811399 0.607104 0.049 Uiso 0.5 1 calc R . . B 2
H64D H 1.022310 0.884499 0.653278 0.049 Uiso 0.5 1 calc R . . B 2
H64A H 1.022839 0.844404 0.647475 0.049 Uiso 0.5 1 calc R . . B 1
H64B H 0.926357 0.812531 0.593193 0.049 Uiso 0.5 1 calc R . . B 1
O3B O 0.4871(5) 1.0497(4) 0.9069(2) 0.0457(14) Uani 0.5 1 d . . . A 2
C56A C 0.6252(7) 0.8434(6) 1.0145(3) 0.0329(16) Uani 0.5 1 d . . . A 1
H56A H 0.611790 0.830484 1.053639 0.040 Uiso 0.5 1 calc R . . A 1
H56B H 0.689297 0.823081 1.009834 0.040 Uiso 0.5 1 calc R . . A 1
C56B C 0.7022(8) 0.9261(10) 1.0133(3) 0.066(4) Uani 0.5 1 d . . . A 2
H56C H 0.733417 0.973286 1.048094 0.080 Uiso 0.5 1 calc R . . A 2
H56D H 0.738889 0.872551 1.013950 0.080 Uiso 0.5 1 calc R . . A 2
C58A C 0.7136(6) 1.0932(6) 0.9475(4) 0.0327(18) Uani 0.5 1 d . . . A 1
H58A H 0.753428 1.146151 0.979303 0.039 Uiso 0.5 1 calc R . . A 1
H58B H 0.752686 1.114502 0.915155 0.039 Uiso 0.5 1 calc R . . A 1
C60B C 0.3843(6) 0.9682(8) 0.8761(4) 0.040(2) Uani 0.5 1 d . . . A 2
H60A H 0.379144 0.978596 0.835142 0.048 Uiso 0.5 1 calc R . . A 2
H60B H 0.320035 0.978829 0.888296 0.048 Uiso 0.5 1 calc R . . A 2
C60A C 0.4386(6) 1.0353(6) 0.8698(3) 0.0314(15) Uani 0.5 1 d . . . A 1
H60C H 0.420320 1.099201 0.877670 0.038 Uiso 0.5 1 calc R . . A 1
H60D H 0.404627 1.008364 0.830396 0.038 Uiso 0.5 1 calc R . . A 1
C58B C 0.6709(9) 1.1298(6) 0.9212(4) 0.054(3) Uani 0.5 1 d . . . A 2
H58C H 0.736865 1.145680 0.903247 0.065 Uiso 0.5 1 calc R . . A 2
H58D H 0.664865 1.198293 0.932767 0.065 Uiso 0.5 1 calc R . . A 2
C59 C 0.5651(3) 1.0659(3) 0.87645(15) 0.0445(9) Uani 1 1 d . . . . .
H59A H 0.584907 1.004281 0.865905 0.053 Uiso 0.5 1 calc R . . A 1
H59B H 0.595619 1.124692 0.852365 0.053 Uiso 0.5 1 calc R . . A 1
H59C H 0.554257 1.108576 0.843925 0.053 Uiso 0.5 1 calc R . . A 2
H59D H 0.569467 0.998069 0.862655 0.053 Uiso 0.5 1 calc R . . A 2
C62A C 0.3508(6) 0.7785(6) 0.9325(3) 0.0314(15) Uani 0.5 1 d . . . A 1
H62A H 0.281789 0.779308 0.943690 0.038 Uiso 0.5 1 calc R . . A 1
H62B H 0.339280 0.705335 0.918452 0.038 Uiso 0.5 1 calc R . . A 1
C62B C 0.4128(10) 0.7620(7) 0.9658(5) 0.061(3) Uani 0.5 1 d . . . A 2
H62C H 0.386270 0.745447 1.002076 0.073 Uiso 0.5 1 calc R . . A 2
H62D H 0.373576 0.699510 0.939022 0.073 Uiso 0.5 1 calc R . . A 2

loop_
_atom_site_aniso_label
_atom_site_aniso_U_11
_atom_site_aniso_U_22
_atom_site_aniso_U_33
_atom_site_aniso_U_23
_atom_site_aniso_U_13
_atom_site_aniso_U_12
Pb1 0.02010(5) 0.01397(5) 0.01351(5) -0.00017(4) 0.00349(4) 0.00799(4)
Er1 0.01284(6) 0.01225(6) 0.01448(6) 0.00113(4) 0.00427(4) 0.00503(4)
Si4 0.0204(4) 0.0181(4) 0.0255(4) -0.0026(3) 0.0049(3) 0.0105(3)
Si1 0.0198(4) 0.0131(3) 0.0145(3) 0.0021(3) 0.0045(3) 0.0073(3)
Si3 0.0155(4) 0.0199(4) 0.0242(4) -0.0042(3) 0.0023(3) 0.0035(3)
Si2 0.0342(4) 0.0187(4) 0.0160(4) 0.0052(3) 0.0079(3) 0.0139(3)
C36 0.0129(12) 0.0201(13) 0.0197(13) -0.0012(11) 0.0042(10) 0.0080(10)
C33 0.0159(13) 0.0198(13) 0.0177(13) -0.0022(10) 0.0065(10) 0.0066(10)
C32 0.0214(14) 0.0227(14) 0.0169(13) 0.0033(11) 0.0081(11) 0.0092(11)
C1 0.0158(12) 0.0141(12) 0.0139(12) 0.0011(10) 0.0038(10) 0.0066(10)
C34 0.0138(12) 0.0151(12) 0.0232(14) 0.0008(10) 0.0063(11) 0.0077(10)
C3 0.0132(12) 0.0135(12) 0.0177(13) 0.0011(10) 0.0059(10) 0.0056(10)
C43 0.0311(17) 0.0211(15) 0.0323(17) -0.0020(13) 0.0045(14) 0.0018(13)
C29 0.0132(12) 0.0170(13) 0.0235(14) -0.0028(11) 0.0061(11) 0.0042(10)
C5 0.0143(12) 0.0113(11) 0.0150(12) 0.0007(10) 0.0045(10) 0.0012(9)
C30 0.0182(13) 0.0147(12) 0.0245(14) 0.0007(11) 0.0080(11) 0.0038(10)
C17 0.0237(14) 0.0154(12) 0.0183(13) 0.0034(10) 0.0028(11) 0.0112(11)
C52 0.0338(17) 0.0235(15) 0.0398(18) 0.0074(13) 0.0161(15) 0.0178(13)
C6 0.0175(13) 0.0157(12) 0.0184(13) -0.0005(10) 0.0055(11) 0.0052(10)
C9 0.0245(15) 0.0203(14) 0.0219(14) -0.0039(11) 0.0119(12) 0.0039(11)
C26 0.055(2) 0.053(2) 0.0269(18) 0.0105(17) 0.0222(17) 0.0165(19)
C2 0.0118(12) 0.0179(12) 0.0144(12) 0.0028(10) 0.0046(10) 0.0077(10)
C11 0.0188(13) 0.0152(12) 0.0143(12) 0.0017(10) 0.0071(10) 0.0043(10)
C31 0.0203(14) 0.0161(13) 0.0237(14) 0.0052(11) 0.0104(11) 0.0063(11)
C37 0.0255(15) 0.0234(15) 0.0230(15) -0.0059(12) -0.0014(12) 0.0085(12)
C10 0.0163(13) 0.0196(13) 0.0222(14) -0.0013(11) 0.0053(11) 0.0047(11)
C25 0.0308(18) 0.055(2) 0.0354(19) 0.0087(17) 0.0189(15) 0.0121(16)
C8 0.0255(15) 0.0219(14) 0.0139(13) 0.0007(11) 0.0044(11) 0.0013(11)
C16 0.0194(14) 0.0162(13) 0.0297(16) 0.0020(11) 0.0069(12) 0.0045(11)
C15 0.0342(17) 0.0158(14) 0.0386(18) 0.0011(13) 0.0077(14) 0.0099(12)
C40 0.0164(14) 0.0412(19) 0.0327(17) -0.0106(15) 0.0001(13) 0.0048(13)
C21 0.0240(14) 0.0142(13) 0.0279(15) 0.0028(11) 0.0076(12) 0.0066(11)
C4 0.0178(13) 0.0134(12) 0.0170(13) 0.0019(10) 0.0041(10) 0.0078(10)
C39 0.0378(19) 0.0402(19) 0.0309(18) 0.0029(15) 0.0114(15) 0.0162(15)
C38 0.0367(19) 0.045(2) 0.0296(18) -0.0028(16) -0.0046(15) 0.0113(16)
C46 0.0394(18) 0.0287(17) 0.0321(17) -0.0075(14) 0.0034(15) 0.0165(14)
C27 0.092(3) 0.040(2) 0.0283(18) 0.0161(16) 0.023(2) 0.045(2)
C13 0.0207(15) 0.0282(16) 0.048(2) -0.0089(15) 0.0131(14) -0.0046(13)
C7 0.0187(14) 0.0231(14) 0.0197(14) 0.0023(11) 0.0012(11) 0.0074(11)
C53 0.048(2) 0.0291(17) 0.059(2) 0.0132(17) 0.0242(19) 0.0259(16)
O2B 0.036(3) 0.057(4) 0.067(5) -0.034(4) 0.013(3) 0.012(3)
C44 0.043(2) 0.0255(18) 0.068(3) -0.0135(18) -0.0057(19) 0.0018(16)
C42 0.0258(18) 0.083(3) 0.043(2) -0.005(2) 0.0148(16) 0.0113(19)
C14 0.0390(18) 0.0139(14) 0.0372(18) -0.0040(13) 0.0117(15) -0.0019(13)
O6A 0.021(2) 0.019(2) 0.028(2) 0.006(2) 0.0086(18) 0.0032(19)
O4B 0.036(3) 0.065(4) 0.041(3) -0.025(3) 0.009(2) 0.011(3)
Li2 0.029(4) 0.030(4) 0.043(5) 0.016(4) 0.012(4) 0.010(3)
C68A 0.0216(15) 0.0233(15) 0.0263(16) 0.0030(12) -0.0014(12) 0.0008(12)
C57 0.036(2) 0.062(3) 0.049(2) -0.013(2) 0.0115(18) 0.0202(19)
C61 0.0309(18) 0.048(2) 0.0361(19) -0.0172(17) 0.0018(15) 0.0117(16)
C12 0.0200(14) 0.0236(15) 0.0322(16) -0.0071(12) 0.0054(12) 0.0068(12)
C51 0.0244(17) 0.048(2) 0.057(2) 0.0019(19) 0.0157(17) 0.0070(16)
O8A 0.026(2) 0.020(2) 0.025(2) 0.0047(18) 0.007(2) 0.0022(19)
C19 0.0221(14) 0.0253(15) 0.0252(15) -0.0015(12) 0.0007(12) 0.0147(12)
C70A 0.0218(15) 0.0274(15) 0.0306(17) 0.0063(13) 0.0132(13) 0.0065(12)
C28 0.0394(18) 0.044(2) 0.0213(15) 0.0084(14) 0.0049(14) 0.0197(16)
C41 0.0202(16) 0.046(2) 0.060(2) -0.0219(18) -0.0022(16) 0.0150(15)
C50 0.044(2) 0.067(3) 0.059(3) 0.031(2) 0.031(2) 0.033(2)
C48 0.0324(18) 0.0345(18) 0.0391(19) -0.0116(15) 0.0012(15) 0.0076(15)
C49 0.0340(17) 0.0327(17) 0.0322(17) 0.0081(14) 0.0188(14) 0.0216(14)
O2A 0.028(2) 0.033(3) 0.025(2) 0.0037(19) 0.012(2) 0.017(2)
O4A 0.030(3) 0.027(2) 0.025(3) -0.004(2) 0.008(2) 0.014(2)
C23 0.0353(17) 0.0243(15) 0.0229(15) 0.0060(12) 0.0132(13) 0.0008(13)
C55 0.086(3) 0.039(2) 0.038(2) 0.0010(17) 0.011(2) 0.040(2)
C54 0.052(2) 0.0269(17) 0.058(2) 0.0143(16) 0.0302(19) 0.0200(16)
C35 0.0143(12) 0.0175(13) 0.0228(14) 0.0029(11) 0.0046(11) 0.0083(10)
C22 0.0318(16) 0.0207(14) 0.0209(14) 0.0058(11) 0.0089(12) 0.0109(12)
C20 0.0375(17) 0.0265(15) 0.0271(16) 0.0070(13) 0.0021(13) 0.0216(14)
C18 0.0264(15) 0.0219(14) 0.0227(14) -0.0011(11) 0.0026(12) 0.0148(12)
C24 0.070(3) 0.036(2) 0.055(3) 0.0055(19) 0.025(2) -0.0096(19)
C47 0.062(3) 0.050(2) 0.055(2) -0.031(2) -0.008(2) 0.034(2)
C45 0.046(2) 0.0228(15) 0.0330(18) -0.0002(13) 0.0062(15) 0.0138(14)
Li1 0.035(4) 0.034(4) 0.025(4) 0.003(3) 0.006(3) 0.018(3)
O1A 0.033(3) 0.029(3) 0.031(3) -0.003(2) 0.010(2) 0.014(3)
O1B 0.075(4) 0.056(4) 0.029(3) -0.004(3) 0.007(3) 0.052(4)
O3A 0.045(3) 0.025(2) 0.027(2) 0.0004(19) 0.012(2) 0.013(2)
C66A 0.0266(17) 0.0256(17) 0.069(3) 0.0210(17) 0.0022(17) 0.0081(14)
O6B 0.023(2) 0.021(2) 0.028(2) 0.0070(19) 0.0053(18) 0.0047(17)
O5A 0.019(2) 0.022(2) 0.029(3) 0.011(2) 0.001(2) 0.0001(18)
O8B 0.028(3) 0.021(2) 0.029(3) 0.0059(19) 0.010(2) 0.006(2)
O5B 0.026(2) 0.026(2) 0.027(2) 0.0070(18) 0.0129(19) 0.0076(18)
O7A 0.025(2) 0.023(2) 0.021(2) 0.0030(18) -0.0050(17) 0.0043(17)
C65A 0.016(3) 0.021(3) 0.032(4) 0.007(3) 0.002(3) 0.006(2)
C67B 0.028(3) 0.016(3) 0.038(4) 0.004(3) 0.008(3) 0.010(3)
C69B 0.021(3) 0.027(3) 0.034(4) 0.015(3) 0.004(3) 0.009(3)
C63A 0.027(3) 0.027(3) 0.020(3) 0.005(2) 0.002(3) 0.005(3)
C69A 0.022(3) 0.022(3) 0.032(4) 0.009(3) 0.010(3) 0.009(3)
C63B 0.030(4) 0.025(3) 0.028(4) 0.003(3) 0.010(4) 0.003(3)
O7B 0.019(2) 0.015(2) 0.028(3) 0.006(2) 0.008(2) 0.002(2)
C67A 0.030(4) 0.022(4) 0.021(3) -0.003(3) -0.005(3) 0.002(4)
C65B 0.021(3) 0.031(5) 0.032(4) 0.013(4) 0.004(3) 0.008(3)
C64A 0.0349(18) 0.040(2) 0.054(2) 0.0291(18) 0.0179(17) 0.0170(16)
O3B 0.070(4) 0.062(4) 0.034(3) 0.014(3) 0.031(3) 0.049(3)
C56A 0.038(4) 0.030(4) 0.037(4) 0.003(3) -0.004(3) 0.025(4)
C56B 0.072(6) 0.137(11) 0.021(4) -0.026(5) -0.017(4) 0.087(8)
C58A 0.021(4) 0.034(4) 0.036(5) 0.012(4) 0.007(3) -0.002(3)
C60B 0.032(4) 0.073(7) 0.021(4) -0.019(4) -0.007(4) 0.031(4)
C60A 0.047(4) 0.030(4) 0.014(3) 0.002(3) -0.002(3) 0.011(3)
C58B 0.063(6) 0.033(4) 0.053(6) -0.011(4) 0.044(5) -0.014(4)
C59 0.072(3) 0.043(2) 0.035(2) 0.0121(17) 0.028(2) 0.032(2)
C62A 0.045(4) 0.020(3) 0.025(3) -0.008(3) 0.001(3) 0.008(3)
C62B 0.091(9) 0.026(5) 0.071(8) -0.002(5) 0.045(7) 0.011(5)

loop_
_atom_type_symbol
_atom_type_description
_atom_type_scat_dispersion_real
_atom_type_scat_dispersion_imag
_atom_type_scat_source
C C 0.0033 0.0016 'International Tables Vol C Tables 4.2.6.8 and 6.1.1.4'
Er Er -0.2586 4.9576 'International Tables Vol C Tables 4.2.6.8 and 6.1.1.4'
H H 0.0000 0.0000 'International Tables Vol C Tables 4.2.6.8 and 6.1.1.4'
Li Li -0.0003 0.0001 'International Tables Vol C Tables 4.2.6.8 and 6.1.1.4'
O O 0.0106 0.0060 'International Tables Vol C Tables 4.2.6.8 and 6.1.1.4'
Pb Pb -3.3944 10.1111 'International Tables Vol C Tables 4.2.6.8 and 6.1.1.4'
Si Si 0.0817 0.0704 'International Tables Vol C Tables 4.2.6.8 and 6.1.1.4'

loop_
_exptl_crystal_face_index_h
_exptl_crystal_face_index_k
_exptl_crystal_face_index_l
_exptl_crystal_face_perp_dist
-6 -1 7 0.0930
1 0 -1 0.0940
-5 5 4 0.0930
4 -5 -3 0.1100
0 0 -1 0.0280
0 0 1 0.0210
1 -6 1 0.1300
4 5 -5 0.1610

loop_
_geom_angle_atom_site_label_1
_geom_angle_atom_site_label_2
_geom_angle_atom_site_label_3
_geom_angle
_geom_angle_site_symmetry_1
_geom_angle_site_symmetry_3
_geom_angle_publ_flag
C1 Pb1 Er1 55.97(6) . . ?
C1 Pb1 C4 77.00(9) . . ?
C4 Pb1 Er1 53.70(6) . . ?
C36 Er1 Pb1 106.39(6) . . ?
C36 Er1 C33 84.09(8) . . ?
C36 Er1 C32 94.16(9) . . ?
C36 Er1 C1 147.35(8) . . ?
C36 Er1 C34 61.24(8) . . ?
C36 Er1 C3 134.07(8) . . ?
C36 Er1 C29 32.14(8) . . ?
C36 Er1 C30 61.19(9) . . ?
C36 Er1 C2 164.61(8) . . ?
C36 Er1 C4 107.89(8) . . ?
C36 Er1 C35 32.25(8) . . ?
C33 Er1 Pb1 164.36(6) . . ?
C33 Er1 C1 121.34(8) . . ?
C33 Er1 C34 31.40(8) . . ?
C33 Er1 C29 92.49(8) . . ?
C33 Er1 C2 107.99(8) . . ?
C32 Er1 Pb1 133.45(6) . . ?
C32 Er1 C33 31.99(8) . . ?
C32 Er1 C1 98.81(8) . . ?
C32 Er1 C34 60.71(8) . . ?
C32 Er1 C3 125.75(9) . . ?
C32 Er1 C29 85.08(9) . . ?
C32 Er1 C30 61.87(9) . . ?
C32 Er1 C2 101.11(8) . . ?
C32 Er1 C4 157.36(9) . . ?
C32 Er1 C35 83.88(9) . . ?
C1 Er1 Pb1 44.82(5) . . ?
C1 Er1 C34 149.91(8) . . ?
C34 Er1 Pb1 164.07(6) . . ?
C3 Er1 Pb1 64.36(6) . . ?
C3 Er1 C33 116.71(8) . . ?
C3 Er1 C1 56.14(8) . . ?
C3 Er1 C34 115.78(8) . . ?
C3 Er1 C29 148.59(8) . . ?
C3 Er1 C2 31.89(8) . . ?
C3 Er1 C4 32.27(8) . . ?
C29 Er1 Pb1 90.80(6) . . ?
C29 Er1 C1 119.46(8) . . ?
C29 Er1 C34 82.74(8) . . ?
C29 Er1 C2 150.69(8) . . ?
C30 Er1 Pb1 92.04(6) . . ?
C30 Er1 C33 82.78(8) . . ?
C30 Er1 C1 99.29(8) . . ?
C30 Er1 C34 90.14(8) . . ?
C30 Er1 C3 153.70(8) . . ?
C30 Er1 C29 32.01(8) . . ?
C30 Er1 C2 128.43(8) . . ?
C30 Er1 C4 133.71(8) . . ?
C30 Er1 C35 82.44(8) . . ?
C2 Er1 Pb1 64.03(5) . . ?
C2 Er1 C1 31.55(7) . . ?
C2 Er1 C34 125.41(8) . . ?
C31 Er1 Pb1 107.61(6) . . ?
C31 Er1 C36 84.57(9) . . ?
C31 Er1 C33 61.03(8) . . ?
C31 Er1 C32 32.37(8) . . ?
C31 Er1 C1 90.55(8) . . ?
C31 Er1 C34 82.25(8) . . ?
C31 Er1 C3 141.25(9) . . ?
C31 Er1 C29 62.10(9) . . ?
C31 Er1 C30 32.35(9) . . ?
C31 Er1 C2 109.44(8) . . ?
C31 Er1 C4 151.94(8) . . ?
C31 Er1 C35 92.03(9) . . ?
C4 Er1 Pb1 45.27(5) . . ?
C4 Er1 C33 143.24(8) . . ?
C4 Er1 C1 65.20(8) . . ?
C4 Er1 C34 125.81(8) . . ?
C4 Er1 C29 116.38(8) . . ?
C4 Er1 C2 56.73(8) . . ?
C35 Er1 Pb1 133.23(6) . . ?
C35 Er1 C33 60.89(8) . . ?
C35 Er1 C1 177.26(8) . . ?
C35 Er1 C34 31.71(8) . . ?
C35 Er1 C3 121.77(8) . . ?
C35 Er1 C29 61.16(8) . . ?
C35 Er1 C2 147.49(8) . . ?
C35 Er1 C4 112.07(8) . . ?
C34 Si4 C46 111.50(13) . . ?
C34 Si4 C49 104.82(12) . . ?
C52 Si4 C34 112.14(13) . . ?
C52 Si4 C46 116.13(15) . . ?
C52 Si4 C49 105.83(14) . . ?
C49 Si4 C46 105.35(14) . . ?
C1 Si1 C17 113.22(12) . . ?
C1 Si1 C21 110.68(12) . . ?
C1 Si1 C22 115.33(12) . . ?
C21 Si1 C17 102.38(12) . . ?
C21 Si1 C22 106.50(13) . . ?
C22 Si1 C17 107.73(12) . . ?
C43 Si3 C29 111.30(13) . . ?
C43 Si3 C40 106.58(15) . . ?
C29 Si3 C40 103.97(12) . . ?
C37 Si3 C43 112.80(14) . . ?
C37 Si3 C29 114.21(13) . . ?
C37 Si3 C40 107.20(14) . . ?
C4 Si2 C27 116.97(13) . . ?
C4 Si2 C28 107.77(13) . . ?
C4 Si2 C23 112.09(13) . . ?
C27 Si2 C23 108.48(16) . . ?
C28 Si2 C27 102.24(17) . . ?
C28 Si2 C23 108.60(14) . . ?
Er1 C36 H36 129.8 . . ?
C29 C36 Er1 76.87(15) . . ?
C29 C36 H36 112.0 . . ?
C35 C36 Er1 75.39(15) . . ?
C35 C36 H36 112.0 . . ?
C35 C36 C29 136.0(3) . . ?
Er1 C33 H33 135.2 . . ?
C32 C33 Er1 71.66(14) . . ?
C32 C33 H33 112.0 . . ?
C32 C33 C34 136.1(3) . . ?
C34 C33 Er1 77.52(15) . . ?
C34 C33 H33 112.0 . . ?
Er1 C32 H32 131.8 . . ?
C33 C32 Er1 76.35(15) . . ?
C33 C32 H32 113.0 . . ?
C31 C32 Er1 73.41(15) . . ?
C31 C32 C33 134.0(3) . . ?
C31 C32 H32 113.0 . . ?
Pb1 C1 Er1 79.21(7) . . ?
Si1 C1 Pb1 117.55(12) . . ?
Si1 C1 Er1 126.21(12) . . ?
C2 C1 Pb1 111.47(17) . . ?
C2 C1 Er1 72.33(14) . . ?
C2 C1 Si1 129.76(19) . . ?
Si4 C34 Er1 161.19(13) . . ?
C33 C34 Er1 71.09(14) . . ?
C33 C34 Si4 111.00(19) . . ?
C33 C34 C35 131.9(2) . . ?
C35 C34 Er1 70.03(14) . . ?
C35 C34 Si4 115.03(19) . . ?
C2 C3 Er1 75.75(14) . . ?
C2 C3 C11 120.9(2) . . ?
C2 C3 C4 119.5(2) . . ?
C11 C3 Er1 124.91(16) . . ?
C4 C3 Er1 74.09(14) . . ?
C4 C3 C11 119.5(2) . . ?
Si3 C43 H43 105.9 . . ?
C44 C43 Si3 113.0(2) . . ?
C44 C43 H43 105.9 . . ?
C44 C43 C45 109.4(3) . . ?
C45 C43 Si3 116.0(2) . . ?
C45 C43 H43 105.9 . . ?
Si3 C29 Er1 153.75(13) . . ?
C36 C29 Er1 70.99(14) . . ?
C36 C29 Si3 112.4(2) . . ?
C36 C29 C30 130.9(2) . . ?
C30 C29 Er1 72.24(15) . . ?
C30 C29 Si3 115.09(19) . . ?
C6 C5 C2 119.6(2) . . ?
C6 C5 C10 116.7(2) . . ?
C10 C5 C2 123.6(2) . . ?
Er1 C30 H30 138.9 . . ?
C29 C30 Er1 75.75(15) . . ?
C29 C30 H30 111.4 . . ?
C31 C30 Er1 72.34(15) . . ?
C31 C30 C29 137.2(3) . . ?
C31 C30 H30 111.4 . . ?
C19 C17 Si1 112.49(18) . . ?
C19 C17 C20 108.9(2) . . ?
C19 C17 C18 107.1(2) . . ?
C20 C17 Si1 109.79(18) . . ?
C20 C17 C18 108.0(2) . . ?
C18 C17 Si1 110.49(18) . . ?
Si4 C52 H52 105.9 . . ?
C53 C52 Si4 114.1(2) . . ?
C53 C52 H52 105.9 . . ?
C54 C52 Si4 113.4(2) . . ?
C54 C52 H52 105.9 . . ?
C54 C52 C53 110.9(3) . . ?
C5 C6 H6 119.0 . . ?
C7 C6 C5 121.9(2) . . ?
C7 C6 H6 119.0 . . ?
C10 C9 H9 119.7 . . ?
C8 C9 H9 119.7 . . ?
C8 C9 C10 120.6(2) . . ?
H26A C26 H26B 109.5 . . ?
H26A C26 H26C 109.5 . . ?
H26B C26 H26C 109.5 . . ?
C23 C26 H26A 109.5 . . ?
C23 C26 H26B 109.5 . . ?
C23 C26 H26C 109.5 . . ?
C1 C2 Er1 76.12(14) . . ?
C1 C2 C5 121.4(2) . . ?
C3 C2 Er1 72.36(14) . . ?
C3 C2 C1 119.0(2) . . ?
C3 C2 C5 119.7(2) . . ?
C5 C2 Er1 123.68(16) . . ?
C16 C11 C3 122.3(2) . . ?
C12 C11 C3 119.8(2) . . ?
C12 C11 C16 117.7(2) . . ?
Er1 C31 H31 134.4 . . ?
C32 C31 Er1 74.22(15) . . ?
C32 C31 C30 135.8(3) . . ?
C32 C31 H31 112.1 . . ?
C30 C31 Er1 75.30(15) . . ?
C30 C31 H31 112.1 . . ?
Si3 C37 H37 106.7 . . ?
C39 C37 Si3 114.1(2) . . ?
C39 C37 H37 106.7 . . ?
C39 C37 C38 108.1(3) . . ?
C38 C37 Si3 114.1(2) . . ?
C38 C37 H37 106.7 . . ?
C5 C10 H10 119.4 . . ?
C9 C10 C5 121.3(2) . . ?
C9 C10 H10 119.4 . . ?
H25A C25 H25B 109.5 . . ?
H25A C25 H25C 109.5 . . ?
H25B C25 H25C 109.5 . . ?
C23 C25 H25A 109.5 . . ?
C23 C25 H25B 109.5 . . ?
C23 C25 H25C 109.5 . . ?
C9 C8 H8 120.5 . . ?
C7 C8 C9 118.9(3) . . ?
C7 C8 H8 120.5 . . ?
C11 C16 H16 119.4 . . ?
C11 C16 C15 121.3(3) . . ?
C15 C16 H16 119.4 . . ?
C16 C15 H15 119.9 . . ?
C14 C15 C16 120.2(3) . . ?
C14 C15 H15 119.9 . . ?
Si3 C40 H40 107.2 . . ?
C42 C40 Si3 111.5(2) . . ?
C42 C40 H40 107.2 . . ?
C42 C40 C41 109.6(3) . . ?
C41 C40 Si3 113.8(2) . . ?
C41 C40 H40 107.2 . . ?
Si1 C21 H21A 109.5 . . ?
Si1 C21 H21B 109.5 . . ?
Si1 C21 H21C 109.5 . . ?
H21A C21 H21B 109.5 . . ?
H21A C21 H21C 109.5 . . ?
H21B C21 H21C 109.5 . . ?
Pb1 C4 Er1 81.03(8) . . ?
Si2 C4 Pb1 115.26(12) . . ?
Si2 C4 Er1 131.89(12) . . ?
C3 C4 Pb1 111.21(17) . . ?
C3 C4 Er1 73.64(14) . . ?
C3 C4 Si2 129.35(19) . . ?
C37 C39 H39A 109.5 . . ?
C37 C39 H39B 109.5 . . ?
C37 C39 H39C 109.5 . . ?
H39A C39 H39B 109.5 . . ?
H39A C39 H39C 109.5 . . ?
H39B C39 H39C 109.5 . . ?
C37 C38 H38A 109.5 . . ?
C37 C38 H38B 109.5 . . ?
C37 C38 H38C 109.5 . . ?
H38A C38 H38B 109.5 . . ?
H38A C38 H38C 109.5 . . ?
H38B C38 H38C 109.5 . . ?
Si4 C46 H46 105.7 . . ?
C48 C46 Si4 116.5(2) . . ?
C48 C46 H46 105.7 . . ?
C48 C46 C47 109.6(3) . . ?
C47 C46 Si4 112.9(2) . . ?
C47 C46 H46 105.7 . . ?
Si2 C27 H27A 109.5 . . ?
Si2 C27 H27B 109.5 . . ?
Si2 C27 H27C 109.5 . . ?
H27A C27 H27B 109.5 . . ?
H27A C27 H27C 109.5 . . ?
H27B C27 H27C 109.5 . . ?
C14 C13 H13 119.6 . . ?
C14 C13 C12 120.8(3) . . ?
C12 C13 H13 119.6 . . ?
C6 C7 H7 119.8 . . ?
C8 C7 C6 120.4(3) . . ?
C8 C7 H7 119.8 . . ?
C52 C53 H53A 109.5 . . ?
C52 C53 H53B 109.5 . . ?
C52 C53 H53C 109.5 . . ?
H53A C53 H53B 109.5 . . ?
H53A C53 H53C 109.5 . . ?
H53B C53 H53C 109.5 . . ?
C57 O2B Li1 109.5(4) . . ?
C57 O2B C58B 113.4(6) . . ?
C58B O2B Li1 104.8(5) . . ?
C43 C44 H44A 109.5 . . ?
C43 C44 H44B 109.5 . . ?
C43 C44 H44C 109.5 . . ?
H44A C44 H44B 109.5 . . ?
H44A C44 H44C 109.5 . . ?
H44B C44 H44C 109.5 . . ?
C40 C42 H42A 109.5 . . ?
C40 C42 H42B 109.5 . . ?
C40 C42 H42C 109.5 . . ?
H42A C42 H42B 109.5 . . ?
H42A C42 H42C 109.5 . . ?
H42B C42 H42C 109.5 . . ?
C15 C14 C13 119.0(3) . . ?
C15 C14 H14 120.5 . . ?
C13 C14 H14 120.5 . . ?
C65A O6A Li2 105.7(4) . . ?
C64A O6A Li2 108.9(3) . . ?
C64A O6A C65A 109.2(5) . . ?
C61 O4B Li1 119.2(4) . . ?
C61 O4B C62B 110.5(6) . . ?
C62B O4B Li1 106.4(6) . . ?
O6A Li2 O6A 180.0 2_776 . ?
O8A Li2 O6A 115.24(13) . . ?
O8A Li2 O6A 115.24(13) 2_776 2_776 ?
O8A Li2 O6A 64.76(13) 2_776 . ?
O8A Li2 O6A 64.76(13) . 2_776 ?
O8A Li2 O8A 180.0 2_776 . ?
O8A Li2 O6B 75.74(14) . 2_776 ?
O8A Li2 O6B 104.26(14) 2_776 2_776 ?
O8A Li2 O8B 27.56(15) 2_776 2_776 ?
O8A Li2 O8B 152.44(15) . 2_776 ?
O8A Li2 O7B 45.17(16) 2_776 2_776 ?
O8A Li2 O7B 134.83(16) . 2_776 ?
O5A Li2 O6A 109.80(16) 2_776 . ?
O5A Li2 O6A 70.20(16) . . ?
O5A Li2 O6A 109.80(16) . 2_776 ?
O5A Li2 O6A 70.20(16) 2_776 2_776 ?
O5A Li2 O8A 71.72(16) 2_776 2_776 ?
O5A Li2 O8A 108.28(16) 2_776 . ?
O5A Li2 O8A 71.72(16) . . ?
O5A Li2 O8A 108.28(16) . 2_776 ?
O5A Li2 O6B 98.13(16) 2_776 2_776 ?
O5A Li2 O6B 81.87(16) . 2_776 ?
O5A Li2 O5A 180.0(3) 2_776 . ?
O5A Li2 O8B 134.03(17) . 2_776 ?
O5A Li2 O8B 45.97(17) 2_776 2_776 ?
O5A Li2 O7B 103.69(16) 2_776 2_776 ?
O5A Li2 O7B 76.31(16) . 2_776 ?
O8B Li2 O6B 112.88(14) . . ?
O8B Li2 O6B 67.12(14) 2_776 . ?
O5B Li2 O6B 72.89(15) . . ?
O5B Li2 O6B 107.11(15) 2_776 . ?
O5B Li2 O8B 73.08(16) . . ?
O5B Li2 O8B 106.92(16) 2_776 . ?
O5B Li2 O7B 108.80(15) . . ?
O5B Li2 O7B 71.20(15) 2_776 . ?
O7A Li2 O6A 71.23(15) 2_776 2_776 ?
O7A Li2 O6A 108.77(15) . 2_776 ?
O7A Li2 O6A 71.23(15) . . ?
O7A Li2 O6A 108.77(15) 2_776 . ?
O7A Li2 O8A 74.33(15) 2_776 2_776 ?
O7A Li2 O8A 105.67(15) . 2_776 ?
O7A Li2 O8A 105.67(15) 2_776 . ?
O7A Li2 O8A 74.33(15) . . ?
O7A Li2 O6B 37.30(14) 2_776 2_776 ?
O7A Li2 O6B 142.70(14) . 2_776 ?
O7A Li2 O5A 71.13(16) 2_776 . ?
O7A Li2 O5A 71.13(16) . 2_776 ?
O7A Li2 O5A 108.87(16) . . ?
O7A Li2 O5A 108.87(16) 2_776 2_776 ?
O7A Li2 O8B 85.71(15) . 2_776 ?
O7A Li2 O8B 94.28(15) 2_776 2_776 ?
O7A Li2 O7A 180.0 2_776 . ?
O7A Li2 O7B 32.25(15) 2_776 2_776 ?
O7A Li2 O7B 147.75(15) . 2_776 ?
O7B Li2 O6B 111.21(15) 2_776 . ?
O7B Li2 O6B 68.79(15) . . ?
O7B Li2 O8B 109.73(16) 2_776 . ?
O7B Li2 O8B 70.27(16) . . ?
H68A C68A H68B 108.9 . . ?
H68C C68A H68D 108.1 . . ?
O8A C68A H68A 110.8 . . ?
O8A C68A H68B 110.8 . . ?
O8A C68A C67A 104.8(4) . . ?
C69B C68A H68C 109.5 . . ?
C69B C68A H68D 109.5 . . ?
O7B C68A H68C 109.5 . . ?
O7B C68A H68D 109.5 . . ?
O7B C68A C69B 110.6(4) . . ?
C67A C68A H68A 110.8 . . ?
C67A C68A H68B 110.8 . . ?
O2B C57 H57C 110.8 . . ?
O2B C57 H57D 110.8 . . ?
O2B C57 C56B 104.6(5) . . ?
H57C C57 H57D 108.9 . . ?
H57A C57 H57B 108.6 . . ?
O2A C57 H57A 110.4 . . ?
O2A C57 H57B 110.4 . . ?
O2A C57 C58A 106.8(5) . . ?
C56B C57 H57C 110.8 . . ?
C56B C57 H57D 110.8 . . ?
C58A C57 H57A 110.4 . . ?
C58A C57 H57B 110.4 . . ?
O4B C61 H61C 111.6 . . ?
O4B C61 H61D 111.6 . . ?
O4B C61 C60B 101.0(5) . . ?
H61C C61 H61D 109.4 . . ?
H61A C61 H61B 108.6 . . ?
O4A C61 H61A 110.4 . . ?
O4A C61 H61B 110.4 . . ?
O4A C61 C62A 106.4(4) . . ?
C60B C61 H61C 111.6 . . ?
C60B C61 H61D 111.6 . . ?
C62A C61 H61A 110.4 . . ?
C62A C61 H61B 110.4 . . ?
C11 C12 C13 120.9(3) . . ?
C11 C12 H12 119.5 . . ?
C13 C12 H12 119.5 . . ?
H51A C51 H51B 109.5 . . ?
H51A C51 H51C 109.5 . . ?
H51B C51 H51C 109.5 . . ?
C49 C51 H51A 109.5 . . ?
C49 C51 H51B 109.5 . . ?
C49 C51 H51C 109.5 . . ?
C68A O8A Li2 110.4(3) . . ?
C69A O8A Li2 110.0(4) . . ?
C69A O8A C68A 113.9(4) . . ?
C17 C19 H19A 109.5 . . ?
C17 C19 H19B 109.5 . . ?
C17 C19 H19C 109.5 . . ?
H19A C19 H19B 109.5 . . ?
H19A C19 H19C 109.5 . . ?
H19B C19 H19C 109.5 . . ?
H70A C70A H70B 108.5 . . ?
H70C C70A H70D 108.6 . . ?
O5A C70A H70A 110.2 . . ?
O5A C70A H70B 110.2 . . ?
O5A C70A C69A 107.8(4) . . ?
O8B C70A H70C 110.4 . . ?
O8B C70A H70D 110.4 . . ?
O8B C70A C63B 106.5(4) . . ?
C69A C70A H70A 110.2 . . ?
C69A C70A H70B 110.2 . . ?
C63B C70A H70C 110.4 . . ?
C63B C70A H70D 110.4 . . ?
Si2 C28 H28A 109.5 . . ?
Si2 C28 H28B 109.5 . . ?
Si2 C28 H28C 109.5 . . ?
H28A C28 H28B 109.5 . . ?
H28A C28 H28C 109.5 . . ?
H28B C28 H28C 109.5 . . ?
C40 C41 H41A 109.5 . . ?
C40 C41 H41B 109.5 . . ?
C40 C41 H41C 109.5 . . ?
H41A C41 H41B 109.5 . . ?
H41A C41 H41C 109.5 . . ?
H41B C41 H41C 109.5 . . ?
H50A C50 H50B 109.5 . . ?
H50A C50 H50C 109.5 . . ?
H50B C50 H50C 109.5 . . ?
C49 C50 H50A 109.5 . . ?
C49 C50 H50B 109.5 . . ?
C49 C50 H50C 109.5 . . ?
C46 C48 H48A 109.5 . . ?
C46 C48 H48B 109.5 . . ?
C46 C48 H48C 109.5 . . ?
H48A C48 H48B 109.5 . . ?
H48A C48 H48C 109.5 . . ?
H48B C48 H48C 109.5 . . ?
Si4 C49 H49 107.1 . . ?
C51 C49 Si4 112.1(2) . . ?
C51 C49 C50 108.9(3) . . ?
C51 C49 H49 107.1 . . ?
C50 C49 Si4 114.1(2) . . ?
C50 C49 H49 107.1 . . ?
C57 O2A Li1 119.2(3) . . ?
C56A O2A C57 112.3(5) . . ?
C56A O2A Li1 112.5(5) . . ?
C61 O4A Li1 115.4(3) . . ?
C61 O4A C60A 110.5(5) . . ?
C60A O4A Li1 109.7(4) . . ?
C26 C23 Si2 109.9(2) . . ?
C26 C23 C24 107.8(3) . . ?
C25 C23 Si2 111.8(2) . . ?
C25 C23 C26 108.3(3) . . ?
C25 C23 C24 108.3(3) . . ?
C24 C23 Si2 110.5(2) . . ?
H55A C55 H55B 108.4 . . ?
H55C C55 H55D 108.8 . . ?
O1A C55 H55A 110.0 . . ?
O1A C55 H55B 110.0 . . ?
O1A C55 C56A 108.4(5) . . ?
O1B C55 H55C 110.7 . . ?
O1B C55 H55D 110.7 . . ?
O1B C55 C62B 105.2(5) . . ?
C56A C55 H55A 110.0 . . ?
C56A C55 H55B 110.0 . . ?
C62B C55 H55C 110.7 . . ?
C62B C55 H55D 110.7 . . ?
C52 C54 H54A 109.5 . . ?
C52 C54 H54B 109.5 . . ?
C52 C54 H54C 109.5 . . ?
H54A C54 H54B 109.5 . . ?
H54A C54 H54C 109.5 . . ?
H54B C54 H54C 109.5 . . ?
Er1 C35 H35 133.7 . . ?
C36 C35 Er1 72.36(15) . . ?
C36 C35 C34 137.0(3) . . ?
C36 C35 H35 111.5 . . ?
C34 C35 Er1 78.26(15) . . ?
C34 C35 H35 111.5 . . ?
Si1 C22 H22A 109.5 . . ?
Si1 C22 H22B 109.5 . . ?
Si1 C22 H22C 109.5 . . ?
H22A C22 H22B 109.5 . . ?
H22A C22 H22C 109.5 . . ?
H22B C22 H22C 109.5 . . ?
C17 C20 H20A 109.5 . . ?
C17 C20 H20B 109.5 . . ?
C17 C20 H20C 109.5 . . ?
H20A C20 H20B 109.5 . . ?
H20A C20 H20C 109.5 . . ?
H20B C20 H20C 109.5 . . ?
C17 C18 H18A 109.5 . . ?
C17 C18 H18B 109.5 . . ?
C17 C18 H18C 109.5 . . ?
H18A C18 H18B 109.5 . . ?
H18A C18 H18C 109.5 . . ?
H18B C18 H18C 109.5 . . ?
C23 C24 H24A 109.5 . . ?
C23 C24 H24B 109.5 . . ?
C23 C24 H24C 109.5 . . ?
H24A C24 H24B 109.5 . . ?
H24A C24 H24C 109.5 . . ?
H24B C24 H24C 109.5 . . ?
C46 C47 H47A 109.5 . . ?
C46 C47 H47B 109.5 . . ?
C46 C47 H47C 109.5 . . ?
H47A C47 H47B 109.5 . . ?
H47A C47 H47C 109.5 . . ?
H47B C47 H47C 109.5 . . ?
C43 C45 H45A 109.5 . . ?
C43 C45 H45B 109.5 . . ?
C43 C45 H45C 109.5 . . ?
H45A C45 H45B 109.5 . . ?
H45A C45 H45C 109.5 . . ?
H45B C45 H45C 109.5 . . ?
O4B Li1 O2B 67.67(17) 2_677 . ?
O4B Li1 O2B 112.33(17) . . ?
O4B Li1 O4B 180.0 2_677 . ?
O4B Li1 O3B 107.4(2) . 2_677 ?
O4B Li1 O3B 72.6(2) . . ?
O4B Li1 O3B 72.6(2) 2_677 2_677 ?
O4B Li1 O3B 107.4(2) 2_677 . ?
O2A Li1 O2B 138.3(2) . 2_677 ?
O2A Li1 O2B 41.7(2) 2_677 2_677 ?
O2A Li1 O4B 85.10(18) . 2_677 ?
O2A Li1 O4B 94.90(18) 2_677 2_677 ?
O2A Li1 O2A 180.0 2_677 . ?
O2A Li1 O4A 70.36(15) 2_677 . ?
O2A Li1 O4A 109.64(15) . . ?
O2A Li1 O4A 109.64(15) 2_677 2_677 ?
O2A Li1 O4A 70.36(15) . 2_677 ?
O2A Li1 O1A 108.19(18) 2_677 . ?
O2A Li1 O1A 71.81(18) . . ?
O2A Li1 O1A 71.81(18) 2_677 2_677 ?
O2A Li1 O1A 108.19(18) . 2_677 ?
O2A Li1 O1B 30.21(18) 2_677 2_677 ?
O2A Li1 O1B 149.79(18) . 2_677 ?
O2A Li1 O3A 73.25(16) 2_677 2_677 ?
O2A Li1 O3A 73.25(16) . . ?
O2A Li1 O3A 106.75(16) 2_677 . ?
O2A Li1 O3A 106.76(16) . 2_677 ?
O2A Li1 O3B 81.10(16) . 2_677 ?
O2A Li1 O3B 98.90(16) 2_677 2_677 ?
O4A Li1 O2B 98.88(19) 2_677 2_677 ?
O4A Li1 O2B 81.12(19) . 2_677 ?
O4A Li1 O4A 180.0 2_677 . ?
O4A Li1 O1A 70.05(18) . . ?
O4A Li1 O1A 109.95(17) 2_677 . ?
O4A Li1 O1A 109.95(17) . 2_677 ?
O4A Li1 O1A 70.05(18) 2_677 2_677 ?
O4A Li1 O3A 70.48(16) . . ?
O4A Li1 O3A 109.52(17) . 2_677 ?
O4A Li1 O3A 109.52(17) 2_677 . ?
O4A Li1 O3A 70.48(16) 2_677 2_677 ?
O1A Li1 O2B 105.01(19) 2_677 2_677 ?
O1A Li1 O2B 74.99(19) . 2_677 ?
O1A Li1 O1A 180.0 2_677 . ?
O1B Li1 O2B 109.3(2) 2_677 . ?
O1B Li1 O2B 70.7(2) . . ?
O1B Li1 O4B 107.5(2) 2_677 . ?
O1B Li1 O4B 72.5(2) . . ?
O1B Li1 O1B 180.0 2_677 . ?
O1B Li1 O3B 70.03(16) 2_677 . ?
O1B Li1 O3B 70.03(16) . 2_677 ?
O1B Li1 O3B 109.97(16) 2_677 2_677 ?
O1B Li1 O3B 109.97(16) . . ?
O3A Li1 O2B 144.6(2) . 2_677 ?
O3A Li1 O2B 35.4(2) 2_677 2_677 ?
O3A Li1 O1A 67.31(16) 2_677 . ?
O3A Li1 O1A 112.69(16) 2_677 2_677 ?
O3A Li1 O1A 67.30(16) . 2_677 ?
O3A Li1 O1A 112.70(16) . . ?
O3A Li1 O3A 180.0(2) . 2_677 ?
O3B Li1 O2B 69.8(2) . . ?
O3B Li1 O2B 110.2(2) 2_677 . ?
O3B Li1 O3B 180.0 . 2_677 ?
C55 O1A Li1 110.7(3) . . ?
C55 O1A C62A 113.1(5) . . ?
C62A O1A Li1 109.9(4) . . ?
C55 O1B Li1 117.5(4) . . ?
C55 O1B C56B 117.0(5) . . ?
C56B O1B Li1 107.4(6) . . ?
C58A O3A Li1 106.4(4) . . ?
C59 O3A Li1 118.0(3) . . ?
C59 O3A C58A 110.0(5) . . ?
H66C C66A H66D 108.8 . . ?
H66A C66A H66B 109.2 . . ?
O6B C66A H66C 110.7 . . ?
O6B C66A H66D 110.7 . . ?
O6B C66A C67B 105.1(4) . . ?
O7A C66A H66A 111.2 . . ?
O7A C66A H66B 111.2 . . ?
O7A C66A C65A 102.6(4) . . ?
C65A C66A H66A 111.2 . . ?
C65A C66A H66B 111.2 . . ?
C67B C66A H66C 110.7 . . ?
C67B C66A H66D 110.7 . . ?
C66A O6B Li2 115.6(3) . . ?
C66A O6B C65B 108.8(5) . . ?
C65B O6B Li2 104.7(4) . . ?
C70A O5A Li2 114.3(3) . . ?
C63A O5A Li2 112.1(4) . . ?
C63A O5A C70A 115.5(4) . . ?
C70A O8B Li2 110.1(3) . . ?
C69B O8B Li2 111.3(4) . . ?
C69B O8B C70A 115.0(4) . . ?
C63B O5B Li2 110.9(5) . . ?
C63B O5B C64A 112.0(5) . . ?
C64A O5B Li2 123.9(3) . . ?
C66A O7A Li2 127.0(3) . . ?
C66A O7A C67A 110.4(4) . . ?
C67A O7A Li2 110.0(4) . . ?
O6A C65A C66A 116.3(5) . . ?
O6A C65A H65A 108.2 . . ?
O6A C65A H65B 108.2 . . ?
C66A C65A H65A 108.2 . . ?
C66A C65A H65B 108.2 . . ?
H65A C65A H65B 107.4 . . ?
C66A C67B H67A 110.6 . . ?
C66A C67B H67B 110.6 . . ?
H67A C67B H67B 108.7 . . ?
O7B C67B C66A 105.8(5) . . ?
O7B C67B H67A 110.6 . . ?
O7B C67B H67B 110.6 . . ?
C68A C69B H69A 109.6 . . ?
C68A C69B H69B 109.6 . . ?
O8B C69B C68A 110.1(5) . . ?
O8B C69B H69A 109.6 . . ?
O8B C69B H69B 109.6 . . ?
H69A C69B H69B 108.2 . . ?
O5A C63A H63A 110.5 . . ?
O5A C63A H63B 110.5 . . ?
O5A C63A C64A 106.3(5) . . ?
H63A C63A H63B 108.7 . . ?
C64A C63A H63A 110.5 . . ?
C64A C63A H63B 110.5 . . ?
O8A C69A C70A 111.5(5) . . ?
O8A C69A H69C 109.3 . . ?
O8A C69A H69D 109.3 . . ?
C70A C69A H69C 109.3 . . ?
C70A C69A H69D 109.3 . . ?
H69C C69A H69D 108.0 . . ?
C70A C63B H63C 109.4 . . ?
C70A C63B H63D 109.4 . . ?
O5B C63B C70A 111.4(6) . . ?
O5B C63B H63C 109.4 . . ?
O5B C63B H63D 109.4 . . ?
H63C C63B H63D 108.0 . . ?
C68A O7B Li2 112.9(3) . . ?
C68A O7B C67B 116.5(4) . . ?
C67B O7B Li2 111.9(4) . . ?
C68A C67A H67C 109.4 . . ?
C68A C67A H67D 109.4 . . ?
O7A C67A C68A 110.9(5) . . ?
O7A C67A H67C 109.4 . . ?
O7A C67A H67D 109.4 . . ?
H67C C67A H67D 108.0 . . ?
O6B C65B H65C 107.8 . . ?
O6B C65B H65D 107.8 . . ?
O6B C65B C64A 117.9(5) . . ?
H65C C65B H65D 107.2 . . ?
C64A C65B H65C 107.8 . . ?
C64A C65B H65D 107.8 . . ?
O6A C64A C63A 105.5(4) . . ?
O6A C64A H64A 110.6 . . ?
O6A C64A H64B 110.6 . . ?
O5B C64A C65B 102.6(4) . . ?
O5B C64A H64C 111.2 . . ?
O5B C64A H64D 111.2 . . ?
C63A C64A H64A 110.6 . . ?
C63A C64A H64B 110.6 . . ?
C65B C64A H64C 111.2 . . ?
C65B C64A H64D 111.2 . . ?
H64C C64A H64D 109.2 . . ?
H64A C64A H64B 108.8 . . ?
C60B O3B Li1 104.7(5) . . ?
C59 O3B Li1 124.6(4) . . ?
C59 O3B C60B 108.9(5) . . ?
O2A C56A C55 110.4(6) . . ?
O2A C56A H56A 109.6 . . ?
O2A C56A H56B 109.6 . . ?
C55 C56A H56A 109.6 . . ?
C55 C56A H56B 109.6 . . ?
H56A C56A H56B 108.1 . . ?
C57 C56B O1B 107.5(6) . . ?
C57 C56B H56C 110.2 . . ?
C57 C56B H56D 110.2 . . ?
O1B C56B H56C 110.2 . . ?
O1B C56B H56D 110.2 . . ?
H56C C56B H56D 108.5 . . ?
C57 C58A H58A 108.5 . . ?
C57 C58A H58B 108.5 . . ?
O3A C58A C57 114.9(5) . . ?
O3A C58A H58A 108.5 . . ?
O3A C58A H58B 108.5 . . ?
H58A C58A H58B 107.5 . . ?
C61 C60B H60A 109.0 . . ?
C61 C60B H60B 109.0 . . ?
O3B C60B C61 113.0(6) . . ?
O3B C60B H60A 109.0 . . ?
O3B C60B H60B 109.0 . . ?
H60A C60B H60B 107.8 . . ?
O4A C60A H60C 109.4 . . ?
O4A C60A H60D 109.4 . . ?
O4A C60A C59 111.2(5) . . ?
H60C C60A H60D 108.0 . . ?
C59 C60A H60C 109.4 . . ?
C59 C60A H60D 109.4 . . ?
O2B C58B H58C 109.1 . . ?
O2B C58B H58D 109.1 . . ?
O2B C58B C59 112.5(5) . . ?
H58C C58B H58D 107.8 . . ?
C59 C58B H58C 109.1 . . ?
C59 C58B H58D 109.1 . . ?
O3A C59 C60A 105.1(4) . . ?
O3A C59 H59A 110.7 . . ?
O3A C59 H59B 110.7 . . ?
O3B C59 C58B 101.3(5) . . ?
O3B C59 H59C 111.5 . . ?
O3B C59 H59D 111.5 . . ?
C60A C59 H59A 110.7 . . ?
C60A C59 H59B 110.7 . . ?
C58B C59 H59C 111.5 . . ?
C58B C59 H59D 111.5 . . ?
H59A C59 H59B 108.8 . . ?
H59C C59 H59D 109.3 . . ?
C61 C62A H62A 109.7 . . ?
C61 C62A H62B 109.7 . . ?
O1A C62A C61 109.6(5) . . ?
O1A C62A H62A 109.7 . . ?
O1A C62A H62B 109.7 . . ?
H62A C62A H62B 108.2 . . ?
O4B C62B H62C 108.6 . . ?
O4B C62B H62D 108.6 . . ?
C55 C62B O4B 114.5(7) . . ?
C55 C62B H62C 108.6 . . ?
C55 C62B H62D 108.6 . . ?
H62C C62B H62D 107.6 . . ?

loop_
_geom_bond_atom_site_label_1
_geom_bond_atom_site_label_2
_geom_bond_distance
_geom_bond_site_symmetry_2
_geom_bond_publ_flag
Pb1 Er1 3.1576(3) . ?
Pb1 C1 2.266(2) . ?
Pb1 C4 2.271(2) . ?
Er1 C36 2.523(3) . ?
Er1 C33 2.586(2) . ?
Er1 C32 2.526(3) . ?
Er1 C1 2.664(2) . ?
Er1 C34 2.669(2) . ?
Er1 C3 2.571(2) . ?
Er1 C29 2.599(3) . ?
Er1 C30 2.554(3) . ?
Er1 C2 2.614(2) . ?
Er1 C31 2.516(3) . ?
Er1 C4 2.576(3) . ?
Er1 C35 2.562(3) . ?
Si4 C34 1.889(3) . ?
Si4 C52 1.888(3) . ?
Si4 C46 1.912(3) . ?
Si4 C49 1.904(3) . ?
Si1 C1 1.840(3) . ?
Si1 C17 1.927(3) . ?
Si1 C21 1.884(3) . ?
Si1 C22 1.888(3) . ?
Si3 C43 1.900(3) . ?
Si3 C29 1.900(3) . ?
Si3 C37 1.898(3) . ?
Si3 C40 1.901(3) . ?
Si2 C4 1.837(3) . ?
Si2 C27 1.884(3) . ?
Si2 C28 1.880(3) . ?
Si2 C23 1.938(3) . ?
C36 H36 0.9500 . ?
C36 C29 1.420(4) . ?
C36 C35 1.413(4) . ?
C33 H33 0.9500 . ?
C33 C32 1.410(4) . ?
C33 C34 1.424(4) . ?
C32 H32 0.9500 . ?
C32 C31 1.405(4) . ?
C1 C2 1.436(3) . ?
C34 C35 1.433(4) . ?
C3 C2 1.425(3) . ?
C3 C11 1.500(3) . ?
C3 C4 1.430(3) . ?
C43 H43 1.0000 . ?
C43 C44 1.537(4) . ?
C43 C45 1.538(4) . ?
C29 C30 1.421(4) . ?
C5 C6 1.395(4) . ?
C5 C2 1.500(3) . ?
C5 C10 1.399(3) . ?
C30 H30 0.9500 . ?
C30 C31 1.413(4) . ?
C17 C19 1.528(4) . ?
C17 C20 1.539(4) . ?
C17 C18 1.540(4) . ?
C52 H52 1.0000 . ?
C52 C53 1.536(4) . ?
C52 C54 1.532(4) . ?
C6 H6 0.9500 . ?
C6 C7 1.386(4) . ?
C9 H9 0.9500 . ?
C9 C10 1.391(4) . ?
C9 C8 1.383(4) . ?
C26 H26A 0.9800 . ?
C26 H26B 0.9800 . ?
C26 H26C 0.9800 . ?
C26 C23 1.530(4) . ?
C11 C16 1.389(4) . ?
C11 C12 1.383(4) . ?
C31 H31 0.9500 . ?
C37 H37 1.0000 . ?
C37 C39 1.534(4) . ?
C37 C38 1.542(4) . ?
C10 H10 0.9500 . ?
C25 H25A 0.9800 . ?
C25 H25B 0.9800 . ?
C25 H25C 0.9800 . ?
C25 C23 1.522(5) . ?
C8 H8 0.9500 . ?
C8 C7 1.380(4) . ?
C16 H16 0.9500 . ?
C16 C15 1.391(4) . ?
C15 H15 0.9500 . ?
C15 C14 1.373(4) . ?
C40 H40 1.0000 . ?
C40 C42 1.527(5) . ?
C40 C41 1.539(5) . ?
C21 H21A 0.9800 . ?
C21 H21B 0.9800 . ?
C21 H21C 0.9800 . ?
C39 H39A 0.9800 . ?
C39 H39B 0.9800 . ?
C39 H39C 0.9800 . ?
C38 H38A 0.9800 . ?
C38 H38B 0.9800 . ?
C38 H38C 0.9800 . ?
C46 H46 1.0000 . ?
C46 C48 1.507(4) . ?
C46 C47 1.543(4) . ?
C27 H27A 0.9800 . ?
C27 H27B 0.9800 . ?
C27 H27C 0.9800 . ?
C13 H13 0.9500 . ?
C13 C14 1.379(4) . ?
C13 C12 1.387(4) . ?
C7 H7 0.9500 . ?
C53 H53A 0.9800 . ?
C53 H53B 0.9800 . ?
C53 H53C 0.9800 . ?
O2B C57 1.338(7) . ?
O2B Li1 2.479(6) . ?
O2B C58B 1.522(12) . ?
C44 H44A 0.9800 . ?
C44 H44B 0.9800 . ?
C44 H44C 0.9800 . ?
C42 H42A 0.9800 . ?
C42 H42B 0.9800 . ?
C42 H42C 0.9800 . ?
C14 H14 0.9500 . ?
O6A Li2 2.502(5) . ?
O6A C65A 1.422(8) . ?
O6A C64A 1.362(5) . ?
O4B C61 1.376(6) . ?
O4B Li1 2.305(6) . ?
O4B C62B 1.468(12) . ?
Li2 O8A 2.364(5) 2_776 ?
Li2 O8A 2.364(5) . ?
Li2 O6B 2.448(4) . ?
Li2 O6B 2.448(4) 2_776 ?
Li2 O5A 2.324(5) 2_776 ?
Li2 O5A 2.324(5) . ?
Li2 O8B 2.392(5) 2_776 ?
Li2 O8B 2.392(5) . ?
Li2 O5B 2.196(4) 2_776 ?
Li2 O5B 2.196(4) . ?
Li2 O7A 2.200(4) . ?
Li2 O7A 2.200(4) 2_776 ?
Li2 O7B 2.388(5) 2_776 ?
Li2 O7B 2.388(5) . ?
C68A H68A 0.9900 . ?
C68A H68B 0.9900 . ?
C68A H68C 0.9900 . ?
C68A H68D 0.9900 . ?
C68A O8A 1.486(5) . ?
C68A C69B 1.462(7) . ?
C68A O7B 1.398(5) . ?
C68A C67A 1.490(9) . ?
C57 H57C 0.9900 . ?
C57 H57D 0.9900 . ?
C57 H57A 0.9900 . ?
C57 H57B 0.9900 . ?
C57 O2A 1.432(6) . ?
C57 C56B 1.442(11) . ?
C57 C58A 1.496(9) . ?
C61 H61C 0.9900 . ?
C61 H61D 0.9900 . ?
C61 H61A 0.9900 . ?
C61 H61B 0.9900 . ?
C61 O4A 1.377(5) . ?
C61 C60B 1.533(11) . ?
C61 C62A 1.510(8) . ?
C12 H12 0.9500 . ?
C51 H51A 0.9800 . ?
C51 H51B 0.9800 . ?
C51 H51C 0.9800 . ?
C51 C49 1.526(5) . ?
O8A C69A 1.414(8) . ?
C19 H19A 0.9800 . ?
C19 H19B 0.9800 . ?
C19 H19C 0.9800 . ?
C70A H70A 0.9900 . ?
C70A H70B 0.9900 . ?
C70A H70C 0.9900 . ?
C70A H70D 0.9900 . ?
C70A O5A 1.437(6) . ?
C70A O8B 1.450(5) . ?
C70A C69A 1.480(7) . ?
C70A C63B 1.476(9) . ?
C28 H28A 0.9800 . ?
C28 H28B 0.9800 . ?
C28 H28C 0.9800 . ?
C41 H41A 0.9800 . ?
C41 H41B 0.9800 . ?
C41 H41C 0.9800 . ?
C50 H50A 0.9800 . ?
C50 H50B 0.9800 . ?
C50 H50C 0.9800 . ?
C50 C49 1.534(4) . ?
C48 H48A 0.9800 . ?
C48 H48B 0.9800 . ?
C48 H48C 0.9800 . ?
C49 H49 1.0000 . ?
O2A Li1 2.232(5) . ?
O2A C56A 1.412(8) . ?
O4A Li1 2.368(5) . ?
O4A C60A 1.474(8) . ?
C23 C24 1.539(5) . ?
C55 H55A 0.9900 . ?
C55 H55B 0.9900 . ?
C55 H55C 0.9900 . ?
C55 H55D 0.9900 . ?
C55 O1A 1.405(7) . ?
C55 O1B 1.408(7) . ?
C55 C56A 1.471(9) . ?
C55 C62B 1.435(13) . ?
C54 H54A 0.9800 . ?
C54 H54B 0.9800 . ?
C54 H54C 0.9800 . ?
C35 H35 0.9500 . ?
C22 H22A 0.9800 . ?
C22 H22B 0.9800 . ?
C22 H22C 0.9800 . ?
C20 H20A 0.9800 . ?
C20 H20B 0.9800 . ?
C20 H20C 0.9800 . ?
C18 H18A 0.9800 . ?
C18 H18B 0.9800 . ?
C18 H18C 0.9800 . ?
C24 H24A 0.9800 . ?
C24 H24B 0.9800 . ?
C24 H24C 0.9800 . ?
C47 H47A 0.9800 . ?
C47 H47B 0.9800 . ?
C47 H47C 0.9800 . ?
C45 H45A 0.9800 . ?
C45 H45B 0.9800 . ?
C45 H45C 0.9800 . ?
Li1 O1A 2.409(6) 2_677 ?
Li1 O1A 2.409(6) . ?
Li1 O1B 2.284(6) 2_677 ?
Li1 O1B 2.284(6) . ?
Li1 O3A 2.396(5) . ?
Li1 O3A 2.396(5) 2_677 ?
Li1 O3B 2.335(5) 2_677 ?
Li1 O3B 2.335(5) . ?
O1A C62A 1.454(9) . ?
O1B C56B 1.527(12) . ?
O3A C58A 1.449(10) . ?
O3A C59 1.362(6) . ?
C66A H66C 0.9900 . ?
C66A H66D 0.9900 . ?
C66A H66A 0.9900 . ?
C66A H66B 0.9900 . ?
C66A O6B 1.306(5) . ?
C66A O7A 1.393(5) . ?
C66A C65A 1.609(8) . ?
C66A C67B 1.626(7) . ?
O6B C65B 1.408(8) . ?
O5A C63A 1.432(7) . ?
O8B C69B 1.422(8) . ?
O5B C63B 1.401(9) . ?
O5B C64A 1.422(5) . ?
O7A C67A 1.439(8) . ?
C65A H65A 0.9900 . ?
C65A H65B 0.9900 . ?
C67B H67A 0.9900 . ?
C67B H67B 0.9900 . ?
C67B O7B 1.429(7) . ?
C69B H69A 0.9900 . ?
C69B H69B 0.9900 . ?
C63A H63A 0.9900 . ?
C63A H63B 0.9900 . ?
C63A C64A 1.568(7) . ?
C69A H69C 0.9900 . ?
C69A H69D 0.9900 . ?
C63B H63C 0.9900 . ?
C63B H63D 0.9900 . ?
C67A H67C 0.9900 . ?
C67A H67D 0.9900 . ?
C65B H65C 0.9900 . ?
C65B H65D 0.9900 . ?
C65B C64A 1.578(9) . ?
C64A H64C 0.9900 . ?
C64A H64D 0.9900 . ?
C64A H64A 0.9900 . ?
C64A H64B 0.9900 . ?
O3B C60B 1.497(10) . ?
O3B C59 1.313(5) . ?
C56A H56A 0.9900 . ?
C56A H56B 0.9900 . ?
C56B H56C 0.9900 . ?
C56B H56D 0.9900 . ?
C58A H58A 0.9900 . ?
C58A H58B 0.9900 . ?
C60B H60A 0.9900 . ?
C60B H60B 0.9900 . ?
C60A H60C 0.9900 . ?
C60A H60D 0.9900 . ?
C60A C59 1.551(8) . ?
C58B H58C 0.9900 . ?
C58B H58D 0.9900 . ?
C58B C59 1.592(10) . ?
C59 H59A 0.9900 . ?
C59 H59B 0.9900 . ?
C59 H59C 0.9900 . ?
C59 H59D 0.9900 . ?
C62A H62A 0.9900 . ?
C62A H62B 0.9900 . ?
C62B H62C 0.9900 . ?
C62B H62D 0.9900 . ?

loop_
_geom_torsion_atom_site_label_1
_geom_torsion_atom_site_label_2
_geom_torsion_atom_site_label_3
_geom_torsion_atom_site_label_4
_geom_torsion
_geom_torsion_site_symmetry_1
_geom_torsion_site_symmetry_2
_geom_torsion_site_symmetry_3
_geom_torsion_site_symmetry_4
_geom_torsion_publ_flag
Pb1 C1 C2 Er1 -70.35(11) . . . . ?
Pb1 C1 C2 C3 -9.9(3) . . . . ?
Pb1 C1 C2 C5 168.43(17) . . . . ?
Er1 C36 C29 Si3 152.13(15) . . . . ?
Er1 C36 C29 C30 -43.5(3) . . . . ?
Er1 C36 C35 C34 49.2(3) . . . . ?
Er1 C33 C32 C31 50.0(3) . . . . ?
Er1 C33 C34 Si4 160.09(14) . . . . ?
Er1 C33 C34 C35 -37.6(3) . . . . ?
Er1 C32 C31 C30 48.0(3) . . . . ?
Er1 C1 C2 C3 60.4(2) . . . . ?
Er1 C1 C2 C5 -121.2(2) . . . . ?
Er1 C34 C35 C36 -47.4(3) . . . . ?
Er1 C3 C2 C1 -62.4(2) . . . . ?
Er1 C3 C2 C5 119.2(2) . . . . ?
Er1 C3 C11 C16 16.1(4) . . . . ?
Er1 C3 C11 C12 -169.1(2) . . . . ?
Er1 C3 C4 Pb1 73.25(11) . . . . ?
Er1 C3 C4 Si2 -131.2(2) . . . . ?
Er1 C29 C30 C31 -42.6(3) . . . . ?
Er1 C30 C31 C32 -47.7(3) . . . . ?
Si4 C34 C35 Er1 -160.36(15) . . . . ?
Si4 C34 C35 C36 152.2(3) . . . . ?
Si1 C1 C2 Er1 122.8(2) . . . . ?
Si1 C1 C2 C3 -176.79(19) . . . . ?
Si1 C1 C2 C5 1.6(4) . . . . ?
Si3 C29 C30 Er1 -152.86(16) . . . . ?
Si3 C29 C30 C31 164.5(3) . . . . ?
C36 C29 C30 Er1 43.1(3) . . . . ?
C36 C29 C30 C31 0.5(5) . . . . ?
C33 C32 C31 Er1 -51.0(3) . . . . ?
C33 C32 C31 C30 -3.0(5) . . . . ?
C33 C34 C35 Er1 37.9(3) . . . . ?
C33 C34 C35 C36 -9.5(5) . . . . ?
C32 C33 C34 Er1 46.0(3) . . . . ?
C32 C33 C34 Si4 -153.9(3) . . . . ?
C32 C33 C34 C35 8.4(5) . . . . ?
C34 Si4 C52 C53 -163.0(2) . . . . ?
C34 Si4 C52 C54 68.8(3) . . . . ?
C34 C33 C32 Er1 -47.7(3) . . . . ?
C34 C33 C32 C31 2.3(5) . . . . ?
C3 C11 C16 C15 173.2(3) . . . . ?
C3 C11 C12 C13 -171.9(3) . . . . ?
C43 Si3 C29 Er1 -82.1(3) . . . . ?
C43 Si3 C29 C36 -174.22(19) . . . . ?
C43 Si3 C29 C30 18.8(2) . . . . ?
C43 Si3 C37 C39 45.1(3) . . . . ?
C43 Si3 C37 C38 -79.8(2) . . . . ?
C29 Si3 C43 C44 -168.1(2) . . . . ?
C29 Si3 C43 C45 64.5(3) . . . . ?
C29 Si3 C37 C39 -83.3(2) . . . . ?
C29 Si3 C37 C38 151.8(2) . . . . ?
C29 C36 C35 Er1 -52.6(3) . . . . ?
C29 C36 C35 C34 -3.4(5) . . . . ?
C29 C30 C31 Er1 43.6(3) . . . . ?
C29 C30 C31 C32 -4.1(6) . . . . ?
C5 C6 C7 C8 2.2(4) . . . . ?
C17 Si1 C1 Pb1 -70.32(16) . . . . ?
C17 Si1 C1 Er1 -167.23(13) . . . . ?
C17 Si1 C1 C2 95.9(2) . . . . ?
C52 Si4 C34 Er1 -75.0(5) . . . . ?
C52 Si4 C34 C33 -167.85(19) . . . . ?
C52 Si4 C34 C35 26.6(2) . . . . ?
C6 C5 C2 Er1 -170.16(18) . . . . ?
C6 C5 C2 C1 -76.2(3) . . . . ?
C6 C5 C2 C3 102.1(3) . . . . ?
C6 C5 C10 C9 2.9(4) . . . . ?
C9 C8 C7 C6 0.9(4) . . . . ?
C2 C3 C11 C16 110.0(3) . . . . ?
C2 C3 C11 C12 -75.2(3) . . . . ?
C2 C3 C4 Pb1 10.3(3) . . . . ?
C2 C3 C4 Er1 -62.9(2) . . . . ?
C2 C3 C4 Si2 165.84(19) . . . . ?
C2 C5 C6 C7 175.3(2) . . . . ?
C2 C5 C10 C9 -176.3(2) . . . . ?
C11 C3 C2 Er1 -122.4(2) . . . . ?
C11 C3 C2 C1 175.2(2) . . . . ?
C11 C3 C2 C5 -3.2(3) . . . . ?
C11 C3 C4 Pb1 -165.26(17) . . . . ?
C11 C3 C4 Er1 121.5(2) . . . . ?
C11 C3 C4 Si2 -9.7(4) . . . . ?
C11 C16 C15 C14 -0.6(5) . . . . ?
C37 Si3 C43 C44 62.0(3) . . . . ?
C37 Si3 C43 C45 -65.4(3) . . . . ?
C37 Si3 C29 Er1 47.1(4) . . . . ?
C37 Si3 C29 C36 -45.1(2) . . . . ?
C37 Si3 C29 C30 147.93(19) . . . . ?
C10 C5 C6 C7 -4.0(4) . . . . ?
C10 C5 C2 Er1 9.1(3) . . . . ?
C10 C5 C2 C1 103.0(3) . . . . ?
C10 C5 C2 C3 -78.7(3) . . . . ?
C10 C9 C8 C7 -2.0(4) . . . . ?
C8 C9 C10 C5 0.0(4) . . . . ?
C16 C11 C12 C13 3.1(4) . . . . ?
C16 C15 C14 C13 1.6(5) . . . . ?
C40 Si3 C43 C44 -55.3(3) . . . . ?
C40 Si3 C43 C45 177.2(2) . . . . ?
C40 Si3 C29 Er1 163.6(3) . . . . ?
C40 Si3 C29 C36 71.4(2) . . . . ?
C40 Si3 C29 C30 -95.6(2) . . . . ?
C40 Si3 C37 C39 162.1(2) . . . . ?
C40 Si3 C37 C38 37.2(3) . . . . ?
C21 Si1 C1 Pb1 43.97(16) . . . . ?
C21 Si1 C1 Er1 -52.94(17) . . . . ?
C21 Si1 C1 C2 -149.8(2) . . . . ?
C4 C3 C2 Er1 62.1(2) . . . . ?
C4 C3 C2 C1 -0.3(3) . . . . ?
C4 C3 C2 C5 -178.7(2) . . . . ?
C4 C3 C11 C16 -74.5(3) . . . . ?
C4 C3 C11 C12 100.3(3) . . . . ?
C46 Si4 C34 Er1 57.2(5) . . . . ?
C46 Si4 C34 C33 -35.7(2) . . . . ?
C46 Si4 C34 C35 158.8(2) . . . . ?
C46 Si4 C52 C53 67.2(3) . . . . ?
C46 Si4 C52 C54 -61.1(3) . . . . ?
C27 Si2 C4 Pb1 -150.50(17) . . . . ?
C27 Si2 C4 Er1 -49.5(2) . . . . ?
C27 Si2 C4 C3 54.8(3) . . . . ?
O2B C57 C56B O1B 71.5(7) . . . . ?
O2B C58B C59 O3B 57.5(7) . . . . ?
C14 C13 C12 C11 -2.2(5) . . . . ?
O4B C61 C60B O3B 60.5(7) . . . . ?
Li2 O6A C65A C66A -40.1(6) . . . . ?
Li2 O6A C64A C63A -49.4(4) . . . . ?
Li2 O8A C69A C70A -45.9(5) . . . . ?
Li2 O6B C65B C64A 42.4(6) . . . . ?
Li2 O5A C63A C64A -50.6(5) . . . . ?
Li2 O8B C69B C68A 44.1(5) . . . . ?
Li2 O5B C63B C70A 54.3(6) . . . . ?
Li2 O5B C64A C65B 28.9(5) . . . . ?
Li2 O7A C67A C68A -54.0(6) . . . . ?
C68A O8A C69A C70A 78.7(6) . . . . ?
C57 O2B C58B C59 73.2(8) . . . . ?
C57 O2A C56A C55 -88.5(7) . . . . ?
C61 O4B C62B C55 81.6(10) . . . . ?
C61 O4A C60A C59 -81.7(6) . . . . ?
C12 C11 C16 C15 -1.7(4) . . . . ?
C12 C13 C14 C15 -0.3(5) . . . . ?
O8A C68A C67A O7A 59.8(6) . . . . ?
C70A O5A C63A C64A 82.8(6) . . . . ?
C70A O8B C69B C68A -82.0(6) . . . . ?
C28 Si2 C4 Pb1 -36.11(17) . . . . ?
C28 Si2 C4 Er1 64.93(19) . . . . ?
C28 Si2 C4 C3 169.2(2) . . . . ?
C49 Si4 C34 Er1 170.7(4) . . . . ?
C49 Si4 C34 C33 77.8(2) . . . . ?
C49 Si4 C34 C35 -87.7(2) . . . . ?
C49 Si4 C52 C53 -49.2(3) . . . . ?
C49 Si4 C52 C54 -177.5(2) . . . . ?
O2A C57 C58A O3A -49.9(8) . . . . ?
O4A C61 C62A O1A -60.1(6) . . . . ?
O4A C60A C59 O3A -56.2(6) . . . . ?
C23 Si2 C4 Pb1 83.33(16) . . . . ?
C23 Si2 C4 Er1 -175.63(15) . . . . ?
C23 Si2 C4 C3 -71.4(3) . . . . ?
C55 O1A C62A C61 -79.7(7) . . . . ?
C55 O1B C56B C57 80.3(9) . . . . ?
C35 C36 C29 Er1 52.1(3) . . . . ?
C35 C36 C29 Si3 -155.8(3) . . . . ?
C35 C36 C29 C30 8.6(5) . . . . ?
C22 Si1 C1 Pb1 164.94(13) . . . . ?
C22 Si1 C1 Er1 68.03(18) . . . . ?
C22 Si1 C1 C2 -28.9(3) . . . . ?
Li1 O2B C57 C56B -50.3(6) . . . . ?
Li1 O2B C58B C59 -46.1(6) . . . . ?
Li1 O4B C61 C60B -40.1(5) . . . . ?
Li1 O4B C62B C55 -49.1(9) . . . . ?
Li1 O2A C56A C55 49.4(7) . . . . ?
Li1 O4A C60A C59 46.6(5) . . . . ?
Li1 O1A C62A C61 44.5(6) . . . . ?
Li1 O1B C56B C57 -54.4(6) . . . . ?
Li1 O3A C58A C57 42.9(7) . . . . ?
Li1 O3A C59 C60A 38.7(5) . . . . ?
Li1 O3B C60B C61 -50.9(6) . . . . ?
Li1 O3B C59 C58B -42.2(6) . . . . ?
O1A C55 C56A O2A -57.5(7) . . . . ?
O1B C55 C62B O4B 54.8(9) . . . . ?
C66A O6B C65B C64A -81.8(7) . . . . ?
C66A O7A C67A C68A 90.9(6) . . . . ?
C66A C67B O7B Li2 49.3(4) . . . . ?
C66A C67B O7B C68A -82.6(5) . . . . ?
O6B C66A C67B O7B -63.1(5) . . . . ?
O6B C65B C64A O5B -48.2(7) . . . . ?
O5A C70A C69A O8A 56.4(6) . . . . ?
O5A C63A C64A O6A 68.3(5) . . . . ?
O8B C70A C63B O5B -58.4(7) . . . . ?
O7A C66A C65A O6A 46.5(6) . . . . ?
C65A O6A C64A C63A -164.3(5) . . . . ?
C65A C66A O7A Li2 -30.3(5) . . . . ?
C65A C66A O7A C67A -167.8(5) . . . . ?
C67B C66A O6B Li2 45.8(4) . . . . ?
C67B C66A O6B C65B 163.3(5) . . . . ?
C69B C68A O7B Li2 40.7(4) . . . . ?
C69B C68A O7B C67B 172.1(5) . . . . ?
C69A C70A O5A Li2 -38.2(4) . . . . ?
C69A C70A O5A C63A -170.5(5) . . . . ?
C63B C70A O8B Li2 33.2(5) . . . . ?
C63B C70A O8B C69B 159.9(5) . . . . ?
C63B O5B C64A C65B 166.2(5) . . . . ?
O7B C68A C69B O8B -57.3(6) . . . . ?
C67A C68A O8A Li2 -36.0(4) . . . . ?
C67A C68A O8A C69A -160.3(5) . . . . ?
C64A O6A C65A C66A 77.0(6) . . . . ?
C64A O5B C63B C70A -88.7(6) . . . . ?
C56A C55 O1A Li1 36.7(5) . . . . ?
C56A C55 O1A C62A 160.5(6) . . . . ?
C58A C57 O2A Li1 31.3(5) . . . . ?
C58A C57 O2A C56A 166.0(6) . . . . ?
C58A O3A C59 C60A 160.9(5) . . . . ?
C60B O3B C59 C58B -166.5(6) . . . . ?
C58B O2B C57 C56B -166.9(7) . . . . ?
C59 O3A C58A C57 -86.0(8) . . . . ?
C59 O3B C60B C61 84.5(7) . . . . ?
C62A C61 O4A Li1 45.9(5) . . . . ?
C62A C61 O4A C60A 171.1(5) . . . . ?
C62B O4B C61 C60B -163.7(7) . . . . ?
C62B C55 O1B Li1 -32.9(7) . . . . ?
C62B C55 O1B C56B -163.0(8) . . . . ?

loop_
_smtbx_masks_void_nr
_smtbx_masks_void_average_x
_smtbx_masks_void_average_y
_smtbx_masks_void_average_z
_smtbx_masks_void_volume
_smtbx_masks_void_count_electrons
_smtbx_masks_void_content
1 0.000 0.500 0.000 165.4 51.9 '0.5 toluene'
